data_7127522
loop_
_publ_author_name
'Theulier, Cyril A.'
'Garc\'ia-Rodeja, Yago'
'Saffon-Merceron, Nathalie'
'Miqueu, Karinne'
'Bouhadir, Ghenwa'
'Bourissou, Didier'

_publ_section_title
;
 1,1-Phosphaboration of C[triple bond, length as m-dash]C and C[double
 bond, length as m-dash]C bonds at gold.
;
_journal_issue 3
_journal_name_full 'Chemical communications (Cambridge, England)'
_journal_page_first 347
_journal_page_last 350
_journal_paper_doi 10.1039/d0cc06978g
_journal_volume 57
_journal_year 2021
_chemical_formula_sum 'C78 H92 Au B F12 O3 P2'
_chemical_formula_weight 1575.23
_space_group_crystal_system triclinic
_space_group_IT_number 2
_space_group_name_Hall '-P 1'
_space_group_name_H-M_alt 'P -1'
_atom_sites_solution_hydrogens geom
_atom_sites_solution_primary 'dual space'
_atom_sites_solution_secondary difmap
_audit_creation_method SHELXL-2018/3
_audit_update_record
;
2020-10-08 deposited with the CCDC.	2020-12-02 downloaded from the CCDC.
;
_cell_angle_alpha 87.595(3)
_cell_angle_beta 77.238(3)
_cell_angle_gamma 83.387(3)
_cell_formula_units_Z 4
_cell_length_a 14.4357(8)
_cell_length_b 21.5653(15)
_cell_length_c 25.4588(17)
_cell_measurement_reflns_used 9120
_cell_measurement_temperature 193(2)
_cell_measurement_theta_max 28.21
_cell_measurement_theta_min 2.67
_cell_volume 7677.2(9)
_computing_cell_refinement 'Bruker SAINT'
_computing_data_collection 'Bruker APEX3'
_computing_data_reduction 'Bruker SAINT'
_computing_molecular_graphics 'Bruker SHELXTL'
_computing_publication_material 'Bruker SHELXTL'
_computing_structure_refinement 'SHELXL-2018/3 (Sheldrick, 2018)'
_computing_structure_solution 'SHELXT 2014/4 (Sheldrick, 2014)'
_diffrn_ambient_temperature 193(2)
_diffrn_measured_fraction_theta_full 0.995
_diffrn_measured_fraction_theta_max 0.997
_diffrn_measurement_device_type 'Bruker kappa APEX-II CCD Quazar'
_diffrn_measurement_method 'phi and omega scans'
_diffrn_radiation_type MoK\a
_diffrn_radiation_wavelength 0.71073
_diffrn_reflns_av_R_equivalents 0.0841
_diffrn_reflns_av_unetI/netI 0.0700
_diffrn_reflns_Laue_measured_fraction_full 0.995
_diffrn_reflns_Laue_measured_fraction_max 0.997
_diffrn_reflns_limit_h_max 19
_diffrn_reflns_limit_h_min -19
_diffrn_reflns_limit_k_max 28
_diffrn_reflns_limit_k_min -28
_diffrn_reflns_limit_l_max 33
_diffrn_reflns_limit_l_min -33
_diffrn_reflns_number 217596
_diffrn_reflns_point_group_measured_fraction_full 0.995
_diffrn_reflns_point_group_measured_fraction_max 0.997
_diffrn_reflns_theta_full 25.242
_diffrn_reflns_theta_max 28.282
_diffrn_reflns_theta_min 0.820
_diffrn_source 'Incoatec microfocus sealed tube'
_exptl_absorpt_coefficient_mu 2.032
_exptl_absorpt_correction_T_max 0.7457
_exptl_absorpt_correction_T_min 0.6704
_exptl_absorpt_correction_type multi-scan
_exptl_absorpt_process_details 'SADABS (Bruker-AXS)'
_exptl_crystal_colour colourless
_exptl_crystal_density_diffrn 1.363
_exptl_crystal_description plate
_exptl_crystal_F_000 3224
_exptl_crystal_size_max 0.200
_exptl_crystal_size_mid 0.200
_exptl_crystal_size_min 0.040
_refine_diff_density_max 0.709
_refine_diff_density_min -0.708
_refine_diff_density_rms 0.099
_refine_ls_extinction_method none
_refine_ls_goodness_of_fit_ref 1.048
_refine_ls_hydrogen_treatment constr
_refine_ls_matrix_type full
_refine_ls_number_parameters 1909
_refine_ls_number_reflns 37995
_refine_ls_number_restraints 402
_refine_ls_restrained_S_all 1.060
_refine_ls_R_factor_all 0.0746
_refine_ls_R_factor_gt 0.0387
_refine_ls_shift/su_max 0.005
_refine_ls_shift/su_mean 0.000
_refine_ls_structure_factor_coef Fsqd
_refine_ls_weighting_details 'w=1/[\s^2^(Fo^2^)+(0.0318P)^2^] where P=(Fo^2^+2Fc^2^)/3'
_refine_ls_weighting_scheme calc
_refine_ls_wR_factor_gt 0.0727
_refine_ls_wR_factor_ref 0.0832
_reflns_Friedel_coverage 0.000
_reflns_number_gt 26470
_reflns_number_total 37995
_reflns_threshold_expression 'I > 2\s(I)'
_cod_data_source_file d0cc06978g3.cif
_cod_data_source_block 2
_cod_depositor_comments 'Adding full bibliography for 7127521--7127526.cif.'
_cod_database_code 7127522
_shelx_shelxl_version_number 2018/3
_shelx_space_group_comment
; 
The symmetry employed for this shelxl refinement is uniquely defined 
by the following loop, which should always be used as a source of 
symmetry information in preference to the above space-group names. 
They are only intended as comments. 
;
_shelx_estimated_absorpt_t_min 0.687
_shelx_estimated_absorpt_t_max 0.923

loop_
_space_group_symop_operation_xyz
'x, y, z'
'-x, -y, -z'

loop_
_atom_site_label
_atom_site_type_symbol
_atom_site_fract_x
_atom_site_fract_y
_atom_site_fract_z
_atom_site_U_iso_or_equiv
_atom_site_adp_type
_atom_site_occupancy
_atom_site_site_symmetry_order
_atom_site_calc_flag
_atom_site_refinement_flags_posn
_atom_site_refinement_flags_adp
_atom_site_refinement_flags_occupancy
_atom_site_disorder_assembly
_atom_site_disorder_group
Au1 Au 0.49433(2) 0.19916(2) 0.08713(2) 0.02283(4) Uani 1 1 d . . . . .
P1 P 0.20244(6) 0.10699(4) 0.14413(4) 0.0283(2) Uani 1 1 d . . . . .
P2 P 0.63046(6) 0.24552(4) 0.06746(4) 0.02210(19) Uani 1 1 d . . . . .
O1 O 0.68796(15) 0.25057(10) 0.00690(9) 0.0271(5) Uani 1 1 d . . . . .
O2 O 0.70637(15) 0.21357(10) 0.10027(9) 0.0251(5) Uani 1 1 d . . . . .
O3 O 0.62311(14) 0.31336(10) 0.09175(9) 0.0252(5) Uani 1 1 d . . . . .
B1 B 0.2427(3) 0.21332(17) 0.07982(16) 0.0232(8) Uani 1 1 d . . . . .
C1 C 0.3814(2) 0.15204(15) 0.12470(13) 0.0231(7) Uani 1 1 d . . . . .
C2 C 0.2918(2) 0.15945(14) 0.11701(13) 0.0220(7) Uani 1 1 d . . . . .
C3 C 0.4135(2) 0.11045(15) 0.16698(14) 0.0268(8) Uani 1 1 d . . . . .
C4 C 0.3761(2) 0.12289(17) 0.22104(15) 0.0345(9) Uani 1 1 d . . . . .
H4 H 0.326723 0.156173 0.230595 0.041 Uiso 1 1 calc R U . . .
C5 C 0.4090(3) 0.0880(2) 0.26132(17) 0.0470(11) Uani 1 1 d . . . . .
H5 H 0.383396 0.097806 0.298057 0.056 Uiso 1 1 calc R U . . .
C6 C 0.4786(3) 0.0393(2) 0.2479(2) 0.0567(13) Uani 1 1 d . . . . .
H6 H 0.499379 0.013743 0.275351 0.068 Uiso 1 1 calc R U . . .
C7 C 0.5182(3) 0.0273(2) 0.1949(2) 0.0558(13) Uani 1 1 d . . . . .
H7 H 0.568004 -0.005833 0.185916 0.067 Uiso 1 1 calc R U . . .
C8 C 0.4872(3) 0.06262(17) 0.15382(17) 0.0399(10) Uani 1 1 d . . . . .
H8 H 0.516163 0.054112 0.117192 0.048 Uiso 1 1 calc R U . . .
C9 C 0.1209(2) 0.13209(16) 0.10168(14) 0.0296(8) Uani 1 1 d . . . . .
C10 C 0.1479(2) 0.18485(15) 0.07050(13) 0.0244(7) Uani 1 1 d . . . . .
C11 C 0.0901(2) 0.20699(16) 0.03515(14) 0.0298(8) Uani 1 1 d . . . . .
H11 H 0.105626 0.242715 0.013279 0.036 Uiso 1 1 calc R U . . .
C12 C 0.0110(2) 0.17886(17) 0.03074(15) 0.0353(9) Uani 1 1 d . . . . .
H12 H -0.027053 0.195524 0.006355 0.042 Uiso 1 1 calc R U . . .
C13 C -0.0131(2) 0.12629(18) 0.06185(16) 0.0390(10) Uani 1 1 d . . . . .
H13 H -0.067552 0.107022 0.058782 0.047 Uiso 1 1 calc R U . . .
C14 C 0.0419(2) 0.10219(18) 0.09703(16) 0.0384(10) Uani 1 1 d . . . . .
H14 H 0.026667 0.065752 0.117948 0.046 Uiso 1 1 calc R U . . .
C15 C 0.2382(3) 0.02384(16) 0.13035(16) 0.0390(10) Uani 1 1 d . . . . .
H15 H 0.177802 0.005999 0.129029 0.047 Uiso 1 1 calc R U . . .
C16 C 0.3004(3) 0.01582(18) 0.07411(17) 0.0515(11) Uani 1 1 d . . . . .
H16A H 0.363446 0.028872 0.073452 0.077 Uiso 1 1 calc R U . . .
H16B H 0.270434 0.041536 0.048451 0.077 Uiso 1 1 calc R U . . .
H16C H 0.307414 -0.028144 0.064117 0.077 Uiso 1 1 calc R U . . .
C17 C 0.2789(3) -0.01486(19) 0.17200(17) 0.0504(11) Uani 1 1 d . . . . .
H17A H 0.293968 -0.058282 0.160322 0.076 Uiso 1 1 calc R U . . .
H17B H 0.232088 -0.012954 0.206387 0.076 Uiso 1 1 calc R U . . .
H17C H 0.337323 0.001402 0.176473 0.076 Uiso 1 1 calc R U . . .
C18 C 0.1420(2) 0.11458(18) 0.21489(15) 0.0370(9) Uani 1 1 d . . . . .
H18 H 0.188468 0.097132 0.237039 0.044 Uiso 1 1 calc R U . . .
C19 C 0.1123(3) 0.1829(2) 0.22986(17) 0.0594(13) Uani 1 1 d . . . . .
H19A H 0.067670 0.201514 0.208157 0.089 Uiso 1 1 calc R U . . .
H19B H 0.168956 0.205566 0.222902 0.089 Uiso 1 1 calc R U . . .
H19C H 0.081131 0.185488 0.268146 0.089 Uiso 1 1 calc R U . . .
C20 C 0.0546(3) 0.0766(2) 0.22913(18) 0.0658(15) Uani 1 1 d . . . . .
H20A H 0.026198 0.079689 0.267754 0.099 Uiso 1 1 calc R U . . .
H20B H 0.075222 0.032674 0.220070 0.099 Uiso 1 1 calc R U . . .
H20C H 0.007063 0.093279 0.208565 0.099 Uiso 1 1 calc R U . . .
C21 C 0.2085(2) 0.27625(15) 0.11734(13) 0.0244(7) Uani 1 1 d . . . . .
C22 C 0.1191(2) 0.31025(16) 0.12151(14) 0.0317(8) Uani 1 1 d . . . . .
H22 H 0.080153 0.301084 0.097855 0.038 Uiso 1 1 calc R U . . .
C23 C 0.0851(3) 0.35660(18) 0.15863(16) 0.0381(9) Uani 1 1 d . . . . .
C24 C 0.1381(3) 0.37049(18) 0.19462(16) 0.0421(10) Uani 1 1 d . . . . .
H24 H 0.113192 0.400897 0.221511 0.051 Uiso 1 1 calc R U . . .
C25 C 0.2287(3) 0.33888(17) 0.19055(15) 0.0352(9) Uani 1 1 d . . . . .
C26 C 0.2632(2) 0.29395(16) 0.15206(14) 0.0304(8) Uani 1 1 d . . . . .
H26 H 0.326501 0.274271 0.149003 0.036 Uiso 1 1 calc R U . . .
C27 C -0.0124(4) 0.3899(3) 0.1621(2) 0.0697(14) Uani 1 1 d D U . . .
F1 F -0.0141(7) 0.4213(5) 0.1116(3) 0.097(3) Uani 0.482(9) 1 d D U P A 1
F2 F -0.0792(5) 0.3528(4) 0.1632(6) 0.105(3) Uani 0.482(9) 1 d D U P A 1
F3 F -0.0406(9) 0.4360(6) 0.1939(4) 0.103(4) Uani 0.482(9) 1 d D U P A 1
F1' F -0.0508(6) 0.3835(6) 0.1231(4) 0.113(4) Uani 0.518(9) 1 d D U P A 2
F2' F -0.0740(4) 0.3692(4) 0.2083(4) 0.097(3) Uani 0.518(9) 1 d D U P A 2
F3' F -0.0140(8) 0.4492(4) 0.1732(5) 0.091(3) Uani 0.518(9) 1 d D U P A 2
C28 C 0.2869(3) 0.3515(2) 0.23010(19) 0.0529(12) Uani 1 1 d . . . . .
C29 C 0.3124(2) 0.22468(15) 0.02142(13) 0.0241(7) Uani 1 1 d . . . . .
C30 C 0.3685(2) 0.17422(17) -0.00572(15) 0.0318(8) Uani 1 1 d . . . . .
H30 H 0.370390 0.134693 0.012172 0.038 Uiso 1 1 calc R U . . .
C31 C 0.4218(3) 0.17926(19) -0.05795(16) 0.0383(9) Uani 1 1 d . . . . .
C32 C 0.4218(3) 0.2360(2) -0.08482(15) 0.0389(10) Uani 1 1 d . . . . .
H32 H 0.458378 0.239686 -0.120507 0.047 Uiso 1 1 calc R U . . .
C33 C 0.3674(2) 0.28766(18) -0.05880(15) 0.0332(9) Uani 1 1 d . . . . .
C34 C 0.3142(2) 0.28146(16) -0.00676(14) 0.0258(8) Uani 1 1 d . . . . .
H34 H 0.277394 0.317361 0.010353 0.031 Uiso 1 1 calc R U . . .
C35 C 0.4822(4) 0.1239(3) -0.0836(2) 0.0702(14) Uani 1 1 d D U . . .
F7 F 0.5331(8) 0.1325(4) -0.1322(3) 0.108(3) Uani 0.587(12) 1 d D U P B 1
F8 F 0.4430(11) 0.0726(6) -0.0788(6) 0.100(4) Uani 0.587(12) 1 d D U P B 1
F9 F 0.5550(6) 0.1085(5) -0.0552(4) 0.111(3) Uani 0.587(12) 1 d D U P B 1
F7' F 0.4655(13) 0.1202(5) -0.1359(4) 0.107(4) Uani 0.413(12) 1 d D U P B 2
F8' F 0.4571(15) 0.0708(7) -0.0613(7) 0.084(4) Uani 0.413(12) 1 d D U P B 2
F9' F 0.5717(6) 0.1230(5) -0.0888(7) 0.102(4) Uani 0.413(12) 1 d D U P B 2
C37 C 0.7756(2) 0.27628(15) -0.01391(14) 0.0263(8) Uani 1 1 d . . . . .
C38 C 0.8192(2) 0.30580(16) 0.01941(15) 0.0315(8) Uani 1 1 d . . . . .
H38 H 0.791961 0.307543 0.056939 0.038 Uiso 1 1 calc R U . . .
C39 C 0.9026(2) 0.33307(17) -0.00130(16) 0.0352(9) Uani 1 1 d . . . . .
H39 H 0.931116 0.353944 0.022166 0.042 Uiso 1 1 calc R U . . .
C40 C 0.9446(2) 0.33024(19) -0.05536(16) 0.0388(10) Uani 1 1 d . . . . .
C41 C 0.9002(2) 0.29847(19) -0.08740(15) 0.0397(10) Uani 1 1 d . . . . .
H41 H 0.929421 0.295325 -0.124613 0.048 Uiso 1 1 calc R U . . .
C42 C 0.8159(2) 0.27078(16) -0.06923(14) 0.0280(8) Uani 1 1 d . . . . .
C43 C 1.0378(3) 0.3585(2) -0.07997(17) 0.0512(12) Uani 1 1 d . . . . .
C44 C 1.0719(3) 0.3936(3) -0.0387(2) 0.0797(17) Uani 1 1 d . . . . .
H44A H 1.133162 0.408856 -0.055302 0.120 Uiso 1 1 calc R U . . .
H44B H 1.079819 0.365555 -0.008310 0.120 Uiso 1 1 calc R U . . .
H44C H 1.024626 0.429071 -0.025717 0.120 Uiso 1 1 calc R U . . .
C45 C 1.1151(3) 0.3064(3) -0.10217(18) 0.0692(16) Uani 1 1 d . . . . .
H45A H 1.094620 0.283695 -0.129382 0.104 Uiso 1 1 calc R U . . .
H45B H 1.126267 0.277667 -0.072812 0.104 Uiso 1 1 calc R U . . .
H45C H 1.174354 0.324365 -0.118623 0.104 Uiso 1 1 calc R U . . .
C46 C 1.0240(3) 0.4021(3) -0.1274(2) 0.089(2) Uani 1 1 d . . . . .
H46A H 1.082988 0.421304 -0.141841 0.133 Uiso 1 1 calc R U . . .
H46B H 0.971566 0.434822 -0.115066 0.133 Uiso 1 1 calc R U . . .
H46C H 1.008810 0.378116 -0.155647 0.133 Uiso 1 1 calc R U . . .
C47 C 0.7739(3) 0.23437(18) -0.10757(14) 0.0354(9) Uani 1 1 d . . . . .
C48 C 0.8336(3) 0.2358(2) -0.16565(16) 0.0607(13) Uani 1 1 d . . . . .
H48A H 0.899024 0.217045 -0.166285 0.091 Uiso 1 1 calc R U . . .
H48B H 0.834790 0.279099 -0.178799 0.091 Uiso 1 1 calc R U . . .
H48C H 0.805125 0.212054 -0.188833 0.091 Uiso 1 1 calc R U . . .
C49 C 0.6728(3) 0.2626(2) -0.10961(17) 0.0498(11) Uani 1 1 d . . . . .
H49A H 0.647478 0.238349 -0.133900 0.075 Uiso 1 1 calc R U . . .
H49B H 0.674204 0.305881 -0.122833 0.075 Uiso 1 1 calc R U . . .
H49C H 0.631812 0.261661 -0.073402 0.075 Uiso 1 1 calc R U . . .
C50 C 0.7744(4) 0.16586(19) -0.08943(18) 0.0614(13) Uani 1 1 d . . . . .
H50A H 0.837536 0.150273 -0.083075 0.092 Uiso 1 1 calc R U . . .
H50B H 0.759929 0.141235 -0.117525 0.092 Uiso 1 1 calc R U . . .
H50C H 0.726010 0.162163 -0.056072 0.092 Uiso 1 1 calc R U . . .
C51 C 0.7282(2) 0.14832(15) 0.10342(13) 0.0227(7) Uani 1 1 d . . . . .
C52 C 0.7507(2) 0.12247(15) 0.15087(13) 0.0250(7) Uani 1 1 d . . . . .
C53 C 0.7793(2) 0.05867(16) 0.15000(14) 0.0291(8) Uani 1 1 d . . . . .
H53 H 0.795944 0.039860 0.181532 0.035 Uiso 1 1 calc R U . . .
C54 C 0.7853(2) 0.02012(15) 0.10651(14) 0.0286(8) Uani 1 1 d . . . . .
C55 C 0.7589(2) 0.04850(16) 0.06153(15) 0.0329(9) Uani 1 1 d . . . . .
H55 H 0.759628 0.024049 0.031226 0.040 Uiso 1 1 calc R U . . .
C56 C 0.7313(2) 0.11226(16) 0.06007(14) 0.0308(8) Uani 1 1 d . . . . .
H56 H 0.714389 0.131029 0.028580 0.037 Uiso 1 1 calc R U . . .
C57 C 0.7436(2) 0.16123(16) 0.20103(14) 0.0304(8) Uani 1 1 d . . . . .
C58 C 0.6392(3) 0.18935(18) 0.22071(15) 0.0447(10) Uani 1 1 d . . . . .
H58A H 0.618063 0.214104 0.191502 0.067 Uiso 1 1 calc R U . . .
H58B H 0.634570 0.216204 0.251500 0.067 Uiso 1 1 calc R U . . .
H58C H 0.598518 0.155626 0.231650 0.067 Uiso 1 1 calc R U . . .
C59 C 0.8115(3) 0.21244(18) 0.18784(16) 0.0446(10) Uani 1 1 d . . . . .
H59A H 0.876411 0.193414 0.172566 0.067 Uiso 1 1 calc R U . . .
H59B H 0.811325 0.234297 0.220851 0.067 Uiso 1 1 calc R U . . .
H59C H 0.790167 0.242231 0.161685 0.067 Uiso 1 1 calc R U . . .
C60 C 0.7717(3) 0.12064(18) 0.24716(14) 0.0450(10) Uani 1 1 d . . . . .
H60A H 0.729602 0.087421 0.256292 0.068 Uiso 1 1 calc R U . . .
H60B H 0.765398 0.146507 0.278756 0.068 Uiso 1 1 calc R U . . .
H60C H 0.838058 0.102040 0.235893 0.068 Uiso 1 1 calc R U . . .
C61 C 0.8229(3) -0.04905(17) 0.10877(16) 0.0382(9) Uani 1 1 d . . . . .
C62 C 0.8051(4) -0.08488(19) 0.0626(2) 0.0663(14) Uani 1 1 d . . . . .
H62A H 0.841580 -0.069350 0.028443 0.099 Uiso 1 1 calc R U . . .
H62B H 0.736792 -0.079056 0.062463 0.099 Uiso 1 1 calc R U . . .
H62C H 0.825308 -0.129378 0.067113 0.099 Uiso 1 1 calc R U . . .
C63 C 0.9294(3) -0.0546(2) 0.1071(3) 0.089(2) Uani 1 1 d . . . . .
H63A H 0.962724 -0.036448 0.073251 0.133 Uiso 1 1 calc R U . . .
H63B H 0.953715 -0.098779 0.109559 0.133 Uiso 1 1 calc R U . . .
H63C H 0.940590 -0.032299 0.137508 0.133 Uiso 1 1 calc R U . . .
C64 C 0.7733(4) -0.0807(2) 0.16111(19) 0.0751(16) Uani 1 1 d . . . . .
H64A H 0.803220 -0.123588 0.163286 0.113 Uiso 1 1 calc R U . . .
H64B H 0.705437 -0.081227 0.161251 0.113 Uiso 1 1 calc R U . . .
H64C H 0.779577 -0.057351 0.192128 0.113 Uiso 1 1 calc R U . . .
C65 C 0.3714(3) 0.3483(2) -0.08819(17) 0.0431(10) Uani 1 1 d . . . . .
C66 C 0.5497(2) 0.36117(15) 0.08737(14) 0.0258(8) Uani 1 1 d . . . . .
C67 C 0.5375(2) 0.41358(16) 0.11999(14) 0.0276(8) Uani 1 1 d . . . . .
C68 C 0.4647(2) 0.45909(16) 0.11331(15) 0.0326(9) Uani 1 1 d . . . . .
H68 H 0.454368 0.495241 0.134797 0.039 Uiso 1 1 calc R U . . .
C69 C 0.4056(2) 0.45548(16) 0.07729(15) 0.0330(9) Uani 1 1 d . . . . .
C70 C 0.4222(3) 0.40294(17) 0.04632(16) 0.0386(9) Uani 1 1 d . . . . .
H70 H 0.382997 0.398537 0.021519 0.046 Uiso 1 1 calc R U . . .
C71 C 0.4945(2) 0.35653(16) 0.05054(15) 0.0352(9) Uani 1 1 d . . . . .
H71 H 0.506018 0.321292 0.027908 0.042 Uiso 1 1 calc R U . . .
C72 C 0.6018(3) 0.42219(17) 0.15955(15) 0.0364(9) Uani 1 1 d . . . . .
C73 C 0.7041(3) 0.4279(2) 0.12852(18) 0.0585(13) Uani 1 1 d . . . . .
H73A H 0.704215 0.462681 0.102498 0.088 Uiso 1 1 calc R U . . .
H73B H 0.730132 0.389049 0.109395 0.088 Uiso 1 1 calc R U . . .
H73C H 0.743666 0.435562 0.153814 0.088 Uiso 1 1 calc R U . . .
C74 C 0.5999(3) 0.36765(19) 0.19994(16) 0.0546(12) Uani 1 1 d . . . . .
H74A H 0.633075 0.376824 0.227912 0.082 Uiso 1 1 calc R U . . .
H74B H 0.631880 0.329622 0.181270 0.082 Uiso 1 1 calc R U . . .
H74C H 0.533472 0.361534 0.216539 0.082 Uiso 1 1 calc R U . . .
C75 C 0.5675(3) 0.48188(18) 0.19220(17) 0.0535(12) Uani 1 1 d . . . . .
H75A H 0.608045 0.485067 0.217969 0.080 Uiso 1 1 calc R U . . .
H75B H 0.501175 0.480405 0.211718 0.080 Uiso 1 1 calc R U . . .
H75C H 0.571433 0.518281 0.167756 0.080 Uiso 1 1 calc R U . . .
C76 C 0.3254(2) 0.50691(17) 0.07128(17) 0.0408(10) Uani 1 1 d . . . . .
C77 C 0.2303(3) 0.4810(2) 0.0908(3) 0.101(2) Uani 1 1 d . . . . .
H77A H 0.178399 0.513299 0.087214 0.152 Uiso 1 1 calc R U . . .
H77B H 0.223306 0.468036 0.128739 0.152 Uiso 1 1 calc R U . . .
H77C H 0.227821 0.444961 0.069208 0.152 Uiso 1 1 calc R U . . .
C78 C 0.3233(4) 0.5634(2) 0.1061(3) 0.101(2) Uani 1 1 d . . . . .
H78A H 0.270616 0.594626 0.101436 0.152 Uiso 1 1 calc R U . . .
H78B H 0.383922 0.581680 0.095068 0.152 Uiso 1 1 calc R U . . .
H78C H 0.314089 0.550199 0.144003 0.152 Uiso 1 1 calc R U . . .
C79 C 0.3406(4) 0.5297(3) 0.0142(2) 0.112(3) Uani 1 1 d . . . . .
H79A H 0.337010 0.495424 -0.009089 0.168 Uiso 1 1 calc R U . . .
H79B H 0.403596 0.544827 0.003457 0.168 Uiso 1 1 calc R U . . .
H79C H 0.291043 0.563804 0.010845 0.168 Uiso 1 1 calc R U . . .
F4 F 0.2364(3) 0.3565(2) 0.27899(12) 0.1316(16) Uani 1 1 d . . . . .
F5 F 0.3231(2) 0.40543(14) 0.22126(13) 0.0900(10) Uani 1 1 d . . . . .
F6 F 0.3597(3) 0.31119(16) 0.23032(16) 0.1365(17) Uani 1 1 d . . . . .
F10 F 0.45719(16) 0.36965(12) -0.09456(11) 0.0691(8) Uani 1 1 d . . . . .
F11 F 0.35773(19) 0.34494(14) -0.13842(10) 0.0751(9) Uani 1 1 d . . . . .
F12 F 0.30760(17) 0.39328(11) -0.06458(10) 0.0611(7) Uani 1 1 d . . . . .
Au2 Au 0.05534(2) 0.70041(2) 0.40966(2) 0.02086(4) Uani 1 1 d . . . . .
P3 P -0.19093(6) 0.61704(4) 0.34586(4) 0.02393(19) Uani 1 1 d . . . . .
P4 P 0.17306(6) 0.74710(4) 0.43181(3) 0.01959(18) Uani 1 1 d . . . . .
O4 O 0.27487(14) 0.71825(9) 0.39819(9) 0.0214(5) Uani 1 1 d . . . . .
O5 O 0.18346(14) 0.74770(10) 0.49261(8) 0.0229(5) Uani 1 1 d . . . . .
O6 O 0.18235(14) 0.81704(9) 0.41004(9) 0.0226(5) Uani 1 1 d . . . . .
B2 B -0.1972(3) 0.71419(17) 0.41634(15) 0.0218(8) Uani 1 1 d . . . . .
C80 C -0.0260(2) 0.65543(14) 0.36930(13) 0.0208(7) Uani 1 1 d . . . . .
C81 C -0.1217(2) 0.66405(14) 0.37601(12) 0.0194(7) Uani 1 1 d . . . . .
C82 C 0.0400(2) 0.61336(15) 0.32937(14) 0.0245(7) Uani 1 1 d . . . . .
C83 C 0.0498(2) 0.62412(17) 0.27410(14) 0.0314(8) Uani 1 1 d . . . . .
H83 H 0.010991 0.657535 0.261499 0.038 Uiso 1 1 calc R U . . .
C84 C 0.1152(3) 0.58668(19) 0.23741(16) 0.0427(10) Uani 1 1 d . . . . .
H84 H 0.121333 0.594830 0.199908 0.051 Uiso 1 1 calc R U . . .
C85 C 0.1716(3) 0.53769(19) 0.25484(17) 0.0452(10) Uani 1 1 d . . . . .
H85 H 0.215491 0.511605 0.229474 0.054 Uiso 1 1 calc R U . . .
C86 C 0.1640(3) 0.52670(18) 0.30938(17) 0.0427(10) Uani 1 1 d . . . . .
H86 H 0.202457 0.492877 0.321648 0.051 Uiso 1 1 calc R U . . .
C87 C 0.1002(2) 0.56497(15) 0.34614(15) 0.0309(8) Uani 1 1 d . . . . .
H87 H 0.097364 0.558152 0.383543 0.037 Uiso 1 1 calc R U . . .
C88 C -0.3043(2) 0.63905(15) 0.38945(13) 0.0248(7) Uani 1 1 d . . . . .
C89 C -0.2997(2) 0.68615(14) 0.42459(13) 0.0230(7) Uani 1 1 d . . . . .
C90 C -0.3830(2) 0.70337(16) 0.46297(14) 0.0295(8) Uani 1 1 d . . . . .
H90 H -0.382415 0.734467 0.488208 0.035 Uiso 1 1 calc R U . . .
C91 C -0.4663(2) 0.67662(17) 0.46539(15) 0.0341(9) Uani 1 1 d . . . . .
H91 H -0.522232 0.690438 0.491336 0.041 Uiso 1 1 calc R U . . .
C92 C -0.4690(2) 0.63000(17) 0.43045(15) 0.0344(9) Uani 1 1 d . . . . .
H92 H -0.526185 0.611208 0.432760 0.041 Uiso 1 1 calc R U . . .
C93 C -0.3881(2) 0.61080(17) 0.39209(15) 0.0319(8) Uani 1 1 d . . . . .
H93 H -0.389176 0.578817 0.367755 0.038 Uiso 1 1 calc R U . . .
C94 C -0.1953(2) 0.63477(17) 0.27537(14) 0.0335(9) Uani 1 1 d . . . . .
H94 H -0.131728 0.619162 0.252669 0.040 Uiso 1 1 calc R U . . .
C95 C -0.2111(3) 0.70472(19) 0.26554(16) 0.0505(11) Uani 1 1 d . . . . .
H95A H -0.211174 0.713075 0.227413 0.076 Uiso 1 1 calc R U . . .
H95B H -0.159738 0.724759 0.275175 0.076 Uiso 1 1 calc R U . . .
H95C H -0.272706 0.721473 0.287694 0.076 Uiso 1 1 calc R U . . .
C96 C -0.2716(3) 0.6013(2) 0.25755(16) 0.0540(12) Uani 1 1 d . . . . .
H96A H -0.335234 0.618086 0.277125 0.081 Uiso 1 1 calc R U . . .
H96B H -0.261307 0.556438 0.265429 0.081 Uiso 1 1 calc R U . . .
H96C H -0.266737 0.607941 0.218772 0.081 Uiso 1 1 calc R U . . .
C97 C -0.1702(2) 0.53186(15) 0.35355(15) 0.0324(9) Uani 1 1 d . . . . .
H97 H -0.232058 0.516070 0.352029 0.039 Uiso 1 1 calc R U . . .
C98 C -0.0961(3) 0.49768(18) 0.31005(17) 0.0463(11) Uani 1 1 d . . . . .
H98A H -0.032797 0.509246 0.310889 0.070 Uiso 1 1 calc R U . . .
H98B H -0.110583 0.509052 0.274820 0.070 Uiso 1 1 calc R U . . .
H98C H -0.096926 0.452562 0.316193 0.070 Uiso 1 1 calc R U . . .
C99 C -0.1556(3) 0.51567(17) 0.41056(16) 0.0430(10) Uani 1 1 d . . . . .
H99A H -0.158959 0.470889 0.417704 0.065 Uiso 1 1 calc R U . . .
H99B H -0.205578 0.539437 0.436797 0.065 Uiso 1 1 calc R U . . .
H99C H -0.092825 0.526344 0.413615 0.065 Uiso 1 1 calc R U . . .
C100 C -0.1713(2) 0.71758(15) 0.47494(13) 0.0227(7) Uani 1 1 d . . . . .
C101 C -0.1915(2) 0.76980(15) 0.50727(13) 0.0238(7) Uani 1 1 d . . . . .
H101 H -0.217157 0.807927 0.493324 0.029 Uiso 1 1 calc R U . . .
C102 C -0.1757(2) 0.76851(17) 0.55920(14) 0.0286(8) Uani 1 1 d . . . . .
C103 C -0.1383(2) 0.71387(17) 0.58085(15) 0.0325(9) Uani 1 1 d . . . . .
H103 H -0.128045 0.712604 0.616481 0.039 Uiso 1 1 calc R U . . .
C104 C -0.1164(2) 0.66127(17) 0.54959(15) 0.0313(8) Uani 1 1 d . . . . .
C105 C -0.1328(2) 0.66311(16) 0.49798(14) 0.0274(8) Uani 1 1 d . . . . .
H105 H -0.117461 0.626141 0.477397 0.033 Uiso 1 1 calc R U . . .
C106 C -0.1950(3) 0.82592(19) 0.59265(16) 0.0390(10) Uani 1 1 d . . . . .
C107 C -0.0716(3) 0.6015(2) 0.56896(18) 0.0488(11) Uani 1 1 d . . . . .
C108 C -0.2032(2) 0.78189(15) 0.38441(13) 0.0239(7) Uani 1 1 d . . . . .
C109 C -0.1226(2) 0.80438(15) 0.35133(14) 0.0284(8) Uani 1 1 d . . . . .
H109 H -0.061568 0.782772 0.351721 0.034 Uiso 1 1 calc R U . . .
C110 C -0.1275(3) 0.85634(16) 0.31823(14) 0.0327(8) Uani 1 1 d . . . . .
C111 C -0.2150(3) 0.89026(17) 0.31815(15) 0.0400(10) Uani 1 1 d . . . . .
H111 H -0.219333 0.926177 0.295537 0.048 Uiso 1 1 calc R U . . .
C112 C -0.2949(3) 0.87094(18) 0.35132(16) 0.0396(10) Uani 1 1 d . . . . .
C113 C -0.2893(2) 0.81794(16) 0.38342(14) 0.0305(8) Uani 1 1 d . . . . .
H113 H -0.346399 0.805622 0.405681 0.037 Uiso 1 1 calc R U . . .
C114 C -0.0411(3) 0.8730(2) 0.27895(17) 0.0486(11) Uani 1 1 d . . . . .
C115 C -0.3909(8) 0.9067(4) 0.3545(4) 0.0727(19) Uani 0.723(6) 1 d D U P C 1
F22 F -0.3840(4) 0.9567(3) 0.3202(3) 0.104(2) Uani 0.723(6) 1 d D U P C 1
F23 F -0.4477(4) 0.8724(3) 0.3360(4) 0.119(2) Uani 0.723(6) 1 d D U P C 1
F24 F -0.4342(3) 0.9277(3) 0.40058(19) 0.0963(19) Uani 0.723(6) 1 d D U P C 1
C215 C -0.3905(17) 0.9022(10) 0.3467(8) 0.077(3) Uani 0.277(6) 1 d D U P C 2
F22' F -0.4099(9) 0.8972(7) 0.2972(5) 0.092(3) Uani 0.277(6) 1 d D U P C 2
F23' F -0.4663(8) 0.8770(7) 0.3769(6) 0.083(4) Uani 0.277(6) 1 d D U P C 2
F24' F -0.4031(13) 0.9613(7) 0.3519(8) 0.107(4) Uani 0.277(6) 1 d D U P C 2
C116 C 0.3010(2) 0.65316(14) 0.39412(13) 0.0207(7) Uani 1 1 d . . . . .
C117 C 0.2765(2) 0.61516(16) 0.43866(14) 0.0268(8) Uani 1 1 d . . . . .
H117 H 0.237460 0.632282 0.470935 0.032 Uiso 1 1 calc R U . . .
C118 C 0.3087(2) 0.55187(16) 0.43667(15) 0.0311(8) Uani 1 1 d . . . . .
H118 H 0.290397 0.525851 0.467385 0.037 Uiso 1 1 calc R U . . .
C119 C 0.3672(2) 0.52648(15) 0.39040(14) 0.0265(8) Uani 1 1 d . . . . .
C120 C 0.3873(2) 0.56624(15) 0.34610(14) 0.0266(8) Uani 1 1 d . . . . .
H120 H 0.425462 0.548748 0.313724 0.032 Uiso 1 1 calc R U . . .
C121 C 0.3561(2) 0.62988(15) 0.34528(13) 0.0230(7) Uani 1 1 d . . . . .
C122 C 0.4101(3) 0.45816(17) 0.38884(16) 0.0380(9) Uani 1 1 d D U . . .
C123 C 0.3811(6) 0.4245(3) 0.3425(3) 0.057(2) Uani 0.713(8) 1 d D U P D 1
H12A H 0.311367 0.425812 0.349562 0.086 Uiso 0.713(8) 1 calc R U P D 1
H12B H 0.409667 0.380971 0.340935 0.086 Uiso 0.713(8) 1 calc R U P D 1
H12C H 0.404112 0.445724 0.308101 0.086 Uiso 0.713(8) 1 calc R U P D 1
C124 C 0.5193(4) 0.4560(3) 0.3737(4) 0.073(3) Uani 0.713(8) 1 d D U P D 1
H12D H 0.538462 0.477751 0.339085 0.109 Uiso 0.713(8) 1 calc R U P D 1
H12E H 0.547700 0.412381 0.370681 0.109 Uiso 0.713(8) 1 calc R U P D 1
H12F H 0.541574 0.476340 0.401573 0.109 Uiso 0.713(8) 1 calc R U P D 1
C125 C 0.3771(6) 0.4219(3) 0.4399(3) 0.066(2) Uani 0.713(8) 1 d D U P D 1
H12G H 0.392873 0.442065 0.470134 0.099 Uiso 0.713(8) 1 calc R U P D 1
H12H H 0.409171 0.379194 0.436516 0.099 Uiso 0.713(8) 1 calc R U P D 1
H12I H 0.307843 0.420773 0.446451 0.099 Uiso 0.713(8) 1 calc R U P D 1
C223 C 0.4814(11) 0.4517(6) 0.4292(7) 0.058(5) Uani 0.287(8) 1 d D U P D 2
H22A H 0.501538 0.407481 0.434986 0.087 Uiso 0.287(8) 1 calc R U P D 2
H22B H 0.448699 0.470475 0.463732 0.087 Uiso 0.287(8) 1 calc R U P D 2
H22C H 0.537537 0.473325 0.413694 0.087 Uiso 0.287(8) 1 calc R U P D 2
C224 C 0.4606(13) 0.4355(7) 0.3343(5) 0.060(5) Uani 0.287(8) 1 d D U P D 2
H22D H 0.422324 0.450213 0.307992 0.090 Uiso 0.287(8) 1 calc R U P D 2
H22E H 0.469607 0.389748 0.334875 0.090 Uiso 0.287(8) 1 calc R U P D 2
H22F H 0.522959 0.451622 0.324291 0.090 Uiso 0.287(8) 1 calc R U P D 2
C225 C 0.3339(10) 0.4160(7) 0.4141(8) 0.056(4) Uani 0.287(8) 1 d D U P D 2
H22G H 0.292401 0.411791 0.389055 0.085 Uiso 0.287(8) 1 calc R U P D 2
H22H H 0.295660 0.434327 0.447652 0.085 Uiso 0.287(8) 1 calc R U P D 2
H22I H 0.364675 0.374756 0.421861 0.085 Uiso 0.287(8) 1 calc R U P D 2
C126 C 0.3797(2) 0.67092(16) 0.29476(14) 0.0311(8) Uani 1 1 d . . . . .
C127 C 0.4414(3) 0.72121(18) 0.30384(16) 0.0430(10) Uani 1 1 d . . . . .
H12J H 0.406770 0.747136 0.334184 0.065 Uiso 1 1 calc R U . . .
H12K H 0.455502 0.747433 0.271294 0.065 Uiso 1 1 calc R U . . .
H12L H 0.501289 0.701163 0.311838 0.065 Uiso 1 1 calc R U . . .
C128 C 0.2872(3) 0.70125(18) 0.27960(15) 0.0410(10) Uani 1 1 d . . . . .
H12M H 0.252582 0.730063 0.307865 0.061 Uiso 1 1 calc R U . . .
H12N H 0.246973 0.668735 0.275922 0.061 Uiso 1 1 calc R U . . .
H12O H 0.303003 0.724279 0.245368 0.061 Uiso 1 1 calc R U . . .
C129 C 0.4362(3) 0.63286(19) 0.24606(15) 0.0504(11) Uani 1 1 d . . . . .
H12P H 0.450518 0.660688 0.214570 0.076 Uiso 1 1 calc R U . . .
H12Q H 0.398177 0.600868 0.238484 0.076 Uiso 1 1 calc R U . . .
H12R H 0.496093 0.612758 0.254072 0.076 Uiso 1 1 calc R U . . .
C130 C 0.2561(2) 0.77129(14) 0.51342(13) 0.0222(7) Uani 1 1 d . . . . .
C131 C 0.3286(2) 0.79936(15) 0.47961(14) 0.0266(8) Uani 1 1 d . . . . .
H131 H 0.331455 0.801804 0.441949 0.032 Uiso 1 1 calc R U . . .
C132 C 0.3975(2) 0.82405(16) 0.50047(14) 0.0291(8) Uani 1 1 d . . . . .
H132 H 0.446683 0.843618 0.476856 0.035 Uiso 1 1 calc R U . . .
C133 C 0.3956(2) 0.82060(17) 0.55463(14) 0.0301(8) Uani 1 1 d . . . . .
C134 C 0.3223(2) 0.79056(17) 0.58705(14) 0.0325(9) Uani 1 1 d . . . . .
H134 H 0.320798 0.787301 0.624554 0.039 Uiso 1 1 calc R U . . .
C135 C 0.2511(2) 0.76490(16) 0.56857(14) 0.0272(8) Uani 1 1 d . . . . .
C136 C 0.4689(3) 0.84751(19) 0.57959(15) 0.0388(10) Uani 1 1 d . . . . .
C137 C 0.5414(3) 0.8803(2) 0.53751(17) 0.0513(12) Uani 1 1 d . . . . .
H13A H 0.577667 0.850006 0.510963 0.077 Uiso 1 1 calc R U . . .
H13B H 0.585391 0.898349 0.555406 0.077 Uiso 1 1 calc R U . . .
H13C H 0.507565 0.913623 0.519304 0.077 Uiso 1 1 calc R U . . .
C138 C 0.5228(3) 0.7952(2) 0.60726(17) 0.0546(12) Uani 1 1 d . . . . .
H13D H 0.477408 0.775518 0.635611 0.082 Uiso 1 1 calc R U . . .
H13E H 0.569741 0.812770 0.623189 0.082 Uiso 1 1 calc R U . . .
H13F H 0.555690 0.763985 0.580677 0.082 Uiso 1 1 calc R U . . .
C139 C 0.4171(3) 0.8955(2) 0.62193(18) 0.0578(13) Uani 1 1 d . . . . .
H13G H 0.385597 0.930523 0.604374 0.087 Uiso 1 1 calc R U . . .
H13H H 0.463518 0.910801 0.639725 0.087 Uiso 1 1 calc R U . . .
H13I H 0.369194 0.875784 0.648766 0.087 Uiso 1 1 calc R U . . .
C140 C 0.1737(3) 0.73221(18) 0.60766(14) 0.0362(9) Uani 1 1 d . . . . .
C141 C 0.1874(3) 0.7310(3) 0.66548(16) 0.0739(17) Uani 1 1 d . . . . .
H14A H 0.250027 0.708970 0.666954 0.111 Uiso 1 1 calc R U . . .
H14B H 0.137164 0.709436 0.688880 0.111 Uiso 1 1 calc R U . . .
H14C H 0.183648 0.773899 0.677722 0.111 Uiso 1 1 calc R U . . .
C142 C 0.0750(3) 0.7681(2) 0.60813(17) 0.0542(12) Uani 1 1 d . . . . .
H14D H 0.074349 0.811124 0.619228 0.081 Uiso 1 1 calc R U . . .
H14E H 0.025865 0.747671 0.633526 0.081 Uiso 1 1 calc R U . . .
H14F H 0.061975 0.768280 0.571944 0.081 Uiso 1 1 calc R U . . .
C143 C 0.1749(3) 0.66481(19) 0.59119(17) 0.0567(12) Uani 1 1 d . . . . .
H14G H 0.155754 0.664419 0.556618 0.085 Uiso 1 1 calc R U . . .
H14H H 0.130302 0.643452 0.618724 0.085 Uiso 1 1 calc R U . . .
H14I H 0.239563 0.643284 0.587658 0.085 Uiso 1 1 calc R U . . .
C144 C 0.1046(2) 0.86425(14) 0.41449(13) 0.0207(7) Uani 1 1 d . . . . .
C145 C 0.0169(2) 0.85511(15) 0.44720(14) 0.0273(8) Uani 1 1 d . . . . .
H145 H 0.008568 0.816838 0.466625 0.033 Uiso 1 1 calc R U . . .
C146 C -0.0586(2) 0.90151(16) 0.45164(14) 0.0283(8) Uani 1 1 d . . . . .
H146 H -0.118587 0.894741 0.474201 0.034 Uiso 1 1 calc R U . . .
C147 C -0.0485(2) 0.95785(15) 0.42376(14) 0.0263(8) Uani 1 1 d . . . . .
C148 C 0.0424(2) 0.96550(15) 0.39235(14) 0.0276(8) Uani 1 1 d . . . . .
H148 H 0.051312 1.004284 0.373864 0.033 Uiso 1 1 calc R U . . .
C149 C 0.1207(2) 0.92003(15) 0.38643(13) 0.0234(7) Uani 1 1 d . . . . .
C150 C -0.1287(2) 1.01159(16) 0.42989(15) 0.0319(8) Uani 1 1 d . . . . .
C151 C -0.1049(3) 1.06173(18) 0.46398(16) 0.0438(10) Uani 1 1 d . . . . .
H15A H -0.101459 1.044312 0.499753 0.066 Uiso 1 1 calc R U . . .
H15B H -0.154826 1.097141 0.467572 0.066 Uiso 1 1 calc R U . . .
H15C H -0.043260 1.075885 0.446458 0.066 Uiso 1 1 calc R U . . .
C152 C -0.1378(3) 1.04017(19) 0.37513(16) 0.0492(11) Uani 1 1 d . . . . .
H15D H -0.077255 1.055466 0.357090 0.074 Uiso 1 1 calc R U . . .
H15E H -0.188778 1.074975 0.380182 0.074 Uiso 1 1 calc R U . . .
H15F H -0.153255 1.008401 0.352970 0.074 Uiso 1 1 calc R U . . .
C153 C -0.2258(2) 0.99006(19) 0.45774(18) 0.0491(11) Uani 1 1 d . . . . .
H15G H -0.240000 0.956193 0.437264 0.074 Uiso 1 1 calc R U . . .
H15H H -0.275889 1.025171 0.459342 0.074 Uiso 1 1 calc R U . . .
H15I H -0.223514 0.975109 0.494361 0.074 Uiso 1 1 calc R U . . .
C154 C 0.2188(2) 0.93358(16) 0.35117(14) 0.0292(8) Uani 1 1 d . . . . .
C155 C 0.2547(3) 0.88488(19) 0.30690(16) 0.0486(11) Uani 1 1 d . . . . .
H15J H 0.315441 0.895359 0.284394 0.073 Uiso 1 1 calc R U . . .
H15K H 0.207464 0.884733 0.284580 0.073 Uiso 1 1 calc R U . . .
H15L H 0.264239 0.843462 0.323477 0.073 Uiso 1 1 calc R U . . .
C156 C 0.2914(3) 0.9342(2) 0.38650(18) 0.0525(12) Uani 1 1 d . . . . .
H15M H 0.350832 0.947819 0.364865 0.079 Uiso 1 1 calc R U . . .
H15N H 0.304375 0.892178 0.401138 0.079 Uiso 1 1 calc R U . . .
H15O H 0.265659 0.963180 0.416180 0.079 Uiso 1 1 calc R U . . .
C157 C 0.2126(3) 0.99771(17) 0.32315(16) 0.0446(10) Uani 1 1 d . . . . .
H15P H 0.196608 1.030392 0.350291 0.067 Uiso 1 1 calc R U . . .
H15Q H 0.162978 1.000351 0.302127 0.067 Uiso 1 1 calc R U . . .
H15R H 0.274274 1.003404 0.299118 0.067 Uiso 1 1 calc R U . . .
F13 F -0.1171(2) 0.55356(12) 0.56506(14) 0.0987(11) Uani 1 1 d . . . . .
F14 F -0.0610(2) 0.60306(13) 0.61924(11) 0.0794(9) Uani 1 1 d . . . . .
F15 F 0.0169(2) 0.58677(14) 0.53938(12) 0.0905(10) Uani 1 1 d . . . . .
F16 F -0.25066(18) 0.87148(12) 0.57532(11) 0.0699(8) Uani 1 1 d . . . . .
F17 F -0.2365(3) 0.81588(14) 0.64289(11) 0.1015(11) Uani 1 1 d . . . . .
F18 F -0.11641(17) 0.85135(12) 0.59321(14) 0.0875(10) Uani 1 1 d . . . . .
F19 F 0.04076(18) 0.84825(16) 0.29043(12) 0.0887(10) Uani 1 1 d . . . . .
F20 F -0.0356(2) 0.93428(13) 0.27359(13) 0.1116(13) Uani 1 1 d . . . . .
F21 F -0.03735(19) 0.85363(15) 0.22995(10) 0.0773(9) Uani 1 1 d . . . . .

loop_
_atom_site_aniso_label
_atom_site_aniso_U_11
_atom_site_aniso_U_22
_atom_site_aniso_U_33
_atom_site_aniso_U_23
_atom_site_aniso_U_13
_atom_site_aniso_U_12
Au1 0.01966(7) 0.02250(7) 0.02614(8) 0.00042(6) -0.00458(6) -0.00257(5)
P1 0.0238(5) 0.0254(5) 0.0372(6) 0.0095(4) -0.0101(4) -0.0061(4)
P2 0.0214(4) 0.0217(4) 0.0226(5) -0.0004(4) -0.0034(4) -0.0023(3)
O1 0.0260(12) 0.0294(13) 0.0252(13) 0.0002(11) -0.0013(10) -0.0087(10)
O2 0.0286(12) 0.0211(12) 0.0263(13) -0.0005(10) -0.0083(10) -0.0014(10)
O3 0.0230(12) 0.0201(12) 0.0323(14) -0.0044(10) -0.0062(10) 0.0005(9)
B1 0.0212(19) 0.021(2) 0.030(2) 0.0007(17) -0.0098(17) -0.0027(15)
C1 0.0221(17) 0.0203(17) 0.0268(19) -0.0015(14) -0.0060(15) -0.0009(13)
C2 0.0222(16) 0.0178(17) 0.0255(19) 0.0019(14) -0.0039(14) -0.0037(13)
C3 0.0232(17) 0.0249(18) 0.035(2) 0.0076(16) -0.0106(16) -0.0071(14)
C4 0.033(2) 0.035(2) 0.036(2) 0.0087(18) -0.0107(18) -0.0073(17)
C5 0.046(2) 0.063(3) 0.039(3) 0.011(2) -0.019(2) -0.018(2)
C6 0.050(3) 0.068(3) 0.060(3) 0.037(3) -0.030(3) -0.017(2)
C7 0.039(2) 0.041(3) 0.088(4) 0.017(3) -0.025(3) 0.005(2)
C8 0.033(2) 0.033(2) 0.053(3) 0.0051(19) -0.0117(19) 0.0020(17)
C9 0.0212(17) 0.031(2) 0.039(2) 0.0054(17) -0.0118(16) -0.0047(15)
C10 0.0220(17) 0.0222(18) 0.0264(19) -0.0022(15) -0.0018(15) 0.0022(14)
C11 0.0306(19) 0.0270(19) 0.032(2) 0.0010(16) -0.0089(16) 0.0012(15)
C12 0.0286(19) 0.042(2) 0.038(2) -0.0042(19) -0.0164(17) 0.0048(17)
C13 0.0249(19) 0.045(2) 0.051(3) -0.004(2) -0.0134(18) -0.0078(17)
C14 0.031(2) 0.038(2) 0.051(3) 0.0138(19) -0.0156(19) -0.0141(17)
C15 0.039(2) 0.026(2) 0.056(3) 0.0122(19) -0.019(2) -0.0067(17)
C16 0.074(3) 0.029(2) 0.055(3) 0.000(2) -0.024(3) -0.002(2)
C17 0.062(3) 0.038(2) 0.056(3) 0.004(2) -0.022(2) -0.006(2)
C18 0.0278(19) 0.048(2) 0.033(2) 0.0173(19) -0.0032(17) -0.0083(17)
C19 0.059(3) 0.065(3) 0.038(3) 0.006(2) 0.012(2) 0.011(2)
C20 0.037(2) 0.104(4) 0.056(3) 0.034(3) -0.006(2) -0.026(3)
C21 0.0262(17) 0.0198(17) 0.0239(19) 0.0019(14) 0.0007(15) -0.0016(14)
C22 0.033(2) 0.029(2) 0.030(2) -0.0010(16) -0.0033(17) -0.0003(16)
C23 0.033(2) 0.036(2) 0.041(2) -0.0068(19) -0.0024(18) 0.0048(17)
C24 0.047(2) 0.033(2) 0.042(3) -0.0124(19) -0.001(2) 0.0038(18)
C25 0.043(2) 0.027(2) 0.037(2) -0.0065(17) -0.0103(18) -0.0029(17)
C26 0.0290(19) 0.0262(19) 0.034(2) -0.0009(16) -0.0038(16) -0.0011(15)
C27 0.049(3) 0.070(3) 0.086(4) -0.036(3) -0.015(3) 0.024(2)
F1 0.072(6) 0.109(7) 0.103(5) -0.004(4) -0.034(4) 0.044(4)
F2 0.034(3) 0.095(5) 0.177(9) -0.019(6) -0.009(5) 0.007(3)
F3 0.070(7) 0.131(7) 0.098(6) -0.069(6) -0.017(5) 0.051(5)
F1' 0.062(6) 0.159(9) 0.115(6) -0.071(6) -0.042(5) 0.063(6)
F2' 0.040(3) 0.114(5) 0.118(5) 0.004(4) 0.013(3) 0.012(3)
F3' 0.069(6) 0.053(4) 0.132(8) -0.021(4) 0.002(5) 0.038(3)
C28 0.069(3) 0.043(3) 0.049(3) -0.022(2) -0.021(3) 0.003(2)
C29 0.0209(16) 0.0257(18) 0.0262(19) -0.0005(15) -0.0066(15) -0.0020(14)
C30 0.0299(19) 0.032(2) 0.033(2) -0.0025(17) -0.0045(17) -0.0028(16)
C31 0.032(2) 0.042(2) 0.037(2) -0.0142(19) 0.0019(18) -0.0019(18)
C32 0.033(2) 0.058(3) 0.026(2) -0.002(2) -0.0030(17) -0.0095(19)
C33 0.0248(18) 0.049(2) 0.028(2) 0.0102(18) -0.0092(16) -0.0099(17)
C34 0.0217(17) 0.0272(19) 0.028(2) 0.0017(15) -0.0045(15) -0.0031(14)
C35 0.064(3) 0.067(3) 0.070(3) -0.027(3) 0.010(3) -0.003(3)
F7 0.110(7) 0.108(5) 0.067(4) -0.024(4) 0.056(4) 0.020(5)
F8 0.103(6) 0.066(5) 0.113(8) -0.060(4) 0.028(5) -0.014(4)
F9 0.078(4) 0.115(6) 0.123(6) -0.053(5) -0.010(4) 0.054(4)
F7' 0.151(9) 0.092(6) 0.059(5) -0.046(4) 0.009(6) 0.023(7)
F8' 0.087(7) 0.049(5) 0.094(8) -0.028(5) 0.023(6) 0.013(4)
F9' 0.058(4) 0.078(6) 0.140(9) -0.035(8) 0.042(6) 0.004(4)
C37 0.0205(17) 0.0273(19) 0.029(2) 0.0034(15) -0.0029(15) 0.0005(14)
C38 0.0286(19) 0.037(2) 0.027(2) -0.0024(17) -0.0012(16) -0.0048(16)
C39 0.0229(18) 0.040(2) 0.043(2) 0.0010(19) -0.0070(17) -0.0078(16)
C40 0.0232(19) 0.055(3) 0.036(2) 0.015(2) -0.0057(17) -0.0058(18)
C41 0.0253(19) 0.059(3) 0.029(2) 0.006(2) 0.0024(17) 0.0028(18)
C42 0.0205(17) 0.035(2) 0.026(2) 0.0013(16) -0.0035(15) 0.0056(15)
C43 0.024(2) 0.083(3) 0.046(3) 0.022(2) -0.0057(19) -0.016(2)
C44 0.045(3) 0.109(5) 0.087(4) 0.004(3) 0.000(3) -0.044(3)
C45 0.028(2) 0.127(5) 0.046(3) 0.016(3) 0.001(2) -0.007(3)
C46 0.042(3) 0.123(5) 0.104(5) 0.077(4) -0.023(3) -0.037(3)
C47 0.036(2) 0.044(2) 0.024(2) 0.0010(17) -0.0056(17) -0.0004(18)
C48 0.058(3) 0.095(4) 0.029(2) -0.010(2) -0.007(2) -0.007(3)
C49 0.037(2) 0.071(3) 0.045(3) -0.009(2) -0.015(2) -0.005(2)
C50 0.101(4) 0.040(3) 0.047(3) -0.007(2) -0.025(3) -0.006(3)
C51 0.0197(16) 0.0218(18) 0.0263(19) 0.0007(15) -0.0056(14) -0.0004(13)
C52 0.0226(17) 0.0278(19) 0.0242(19) -0.0031(15) -0.0044(15) -0.0026(14)
C53 0.0324(19) 0.030(2) 0.025(2) 0.0017(16) -0.0091(16) 0.0008(15)
C54 0.0312(19) 0.0223(18) 0.031(2) -0.0025(16) -0.0073(16) 0.0030(15)
C55 0.039(2) 0.031(2) 0.031(2) -0.0090(17) -0.0146(17) 0.0021(16)
C56 0.037(2) 0.030(2) 0.028(2) -0.0010(16) -0.0143(17) 0.0015(16)
C57 0.040(2) 0.029(2) 0.0224(19) -0.0040(16) -0.0078(16) -0.0009(16)
C58 0.054(3) 0.041(2) 0.033(2) -0.0091(19) 0.004(2) -0.001(2)
C59 0.056(3) 0.046(3) 0.038(2) -0.004(2) -0.018(2) -0.015(2)
C60 0.067(3) 0.047(3) 0.021(2) -0.0063(18) -0.011(2) 0.000(2)
C61 0.045(2) 0.025(2) 0.044(3) -0.0052(18) -0.0122(19) 0.0061(17)
C62 0.100(4) 0.028(2) 0.074(4) -0.012(2) -0.030(3) 0.007(2)
C63 0.046(3) 0.045(3) 0.178(6) 0.000(3) -0.038(3) 0.012(2)
C64 0.121(4) 0.034(3) 0.060(3) 0.008(2) -0.008(3) 0.012(3)
C65 0.030(2) 0.058(3) 0.040(3) 0.020(2) -0.0079(19) -0.009(2)
C66 0.0217(17) 0.0215(18) 0.032(2) 0.0052(15) -0.0035(15) -0.0007(14)
C67 0.0281(18) 0.0235(18) 0.029(2) 0.0020(15) -0.0017(16) -0.0031(15)
C68 0.032(2) 0.0239(19) 0.035(2) -0.0054(16) 0.0046(17) 0.0019(15)
C69 0.0285(19) 0.026(2) 0.039(2) 0.0082(17) 0.0023(17) -0.0015(15)
C70 0.035(2) 0.033(2) 0.051(3) 0.0023(19) -0.0197(19) -0.0006(17)
C71 0.041(2) 0.0228(19) 0.044(2) -0.0017(17) -0.0150(19) -0.0008(16)
C72 0.044(2) 0.028(2) 0.038(2) -0.0110(17) -0.0102(19) 0.0038(17)
C73 0.040(2) 0.069(3) 0.069(3) -0.032(3) -0.011(2) -0.007(2)
C74 0.087(3) 0.041(3) 0.042(3) -0.005(2) -0.030(2) 0.002(2)
C75 0.071(3) 0.039(2) 0.052(3) -0.021(2) -0.017(2) 0.005(2)
C76 0.028(2) 0.030(2) 0.057(3) 0.011(2) 0.0012(19) 0.0047(16)
C77 0.038(3) 0.069(4) 0.184(7) 0.041(4) -0.007(3) 0.000(3)
C78 0.088(4) 0.063(4) 0.147(6) -0.030(4) -0.036(4) 0.044(3)
C79 0.108(5) 0.102(5) 0.082(4) 0.054(4) 0.023(4) 0.067(4)
F4 0.123(3) 0.248(5) 0.0402(19) -0.018(2) -0.0193(19) -0.082(3)
F5 0.107(2) 0.075(2) 0.111(3) -0.0059(19) -0.057(2) -0.0386(18)
F6 0.172(3) 0.095(3) 0.182(4) -0.084(3) -0.149(3) 0.065(2)
F10 0.0399(14) 0.0764(19) 0.092(2) 0.0407(16) -0.0152(14) -0.0247(13)
F11 0.0828(19) 0.105(2) 0.0433(16) 0.0379(16) -0.0263(14) -0.0244(17)
F12 0.0516(15) 0.0521(16) 0.0706(18) 0.0324(14) -0.0046(13) 0.0023(13)
Au2 0.01809(6) 0.02076(7) 0.02491(8) -0.00244(5) -0.00720(5) -0.00141(5)
P3 0.0213(4) 0.0252(5) 0.0275(5) -0.0045(4) -0.0099(4) -0.0012(4)
P4 0.0185(4) 0.0196(4) 0.0215(5) -0.0017(4) -0.0061(4) -0.0016(3)
O4 0.0187(11) 0.0190(12) 0.0252(13) -0.0032(10) -0.0024(10) 0.0002(9)
O5 0.0222(11) 0.0260(13) 0.0218(13) -0.0025(10) -0.0058(10) -0.0059(10)
O6 0.0190(11) 0.0188(12) 0.0289(13) 0.0022(10) -0.0042(10) 0.0003(9)
B2 0.0222(19) 0.0179(19) 0.025(2) -0.0010(16) -0.0063(16) -0.0003(15)
C80 0.0224(16) 0.0192(17) 0.0226(18) 0.0011(14) -0.0090(14) -0.0023(13)
C81 0.0209(16) 0.0182(16) 0.0199(18) 0.0004(13) -0.0069(14) -0.0018(13)
C82 0.0199(16) 0.0235(18) 0.033(2) -0.0048(15) -0.0089(15) -0.0054(14)
C83 0.0236(18) 0.039(2) 0.031(2) -0.0015(17) -0.0080(16) 0.0022(16)
C84 0.040(2) 0.057(3) 0.030(2) -0.008(2) -0.0053(19) -0.001(2)
C85 0.039(2) 0.045(3) 0.047(3) -0.017(2) -0.002(2) 0.0069(19)
C86 0.032(2) 0.036(2) 0.058(3) -0.011(2) -0.011(2) 0.0106(17)
C87 0.0307(19) 0.0267(19) 0.035(2) -0.0039(16) -0.0106(17) 0.0042(15)
C88 0.0210(17) 0.0258(18) 0.028(2) 0.0031(15) -0.0079(15) 0.0000(14)
C89 0.0225(17) 0.0196(17) 0.0269(19) 0.0031(14) -0.0085(15) 0.0023(13)
C90 0.0263(18) 0.0251(19) 0.036(2) -0.0026(16) -0.0049(16) 0.0007(15)
C91 0.0188(17) 0.040(2) 0.039(2) 0.0023(18) 0.0009(16) 0.0021(16)
C92 0.0222(18) 0.039(2) 0.044(2) 0.0055(19) -0.0113(17) -0.0080(16)
C93 0.0262(18) 0.036(2) 0.036(2) -0.0052(17) -0.0122(17) -0.0048(16)
C94 0.0298(19) 0.047(2) 0.025(2) -0.0079(17) -0.0092(16) -0.0009(17)
C95 0.070(3) 0.054(3) 0.029(2) 0.004(2) -0.020(2) 0.003(2)
C96 0.045(2) 0.086(4) 0.039(3) -0.008(2) -0.022(2) -0.014(2)
C97 0.0318(19) 0.0230(19) 0.044(2) -0.0100(17) -0.0114(18) -0.0020(15)
C98 0.049(2) 0.031(2) 0.059(3) -0.015(2) -0.012(2) -0.0025(19)
C99 0.055(3) 0.024(2) 0.050(3) 0.0021(19) -0.014(2) -0.0020(18)
C100 0.0161(15) 0.0262(18) 0.0262(19) 0.0015(15) -0.0043(14) -0.0053(13)
C101 0.0205(16) 0.0239(18) 0.0263(19) 0.0018(15) -0.0046(14) -0.0017(14)
C102 0.0190(17) 0.038(2) 0.028(2) -0.0048(17) -0.0017(15) -0.0049(15)
C103 0.0302(19) 0.044(2) 0.026(2) 0.0023(18) -0.0088(16) -0.0106(17)
C104 0.033(2) 0.031(2) 0.032(2) 0.0093(17) -0.0120(17) -0.0046(16)
C105 0.0270(18) 0.0263(19) 0.029(2) -0.0001(16) -0.0060(16) -0.0031(15)
C106 0.036(2) 0.044(2) 0.038(3) -0.015(2) -0.0116(19) 0.0026(19)
C107 0.062(3) 0.046(3) 0.043(3) 0.015(2) -0.026(2) -0.002(2)
C108 0.0260(17) 0.0239(18) 0.0244(19) -0.0048(15) -0.0121(15) 0.0013(14)
C109 0.0308(19) 0.0264(19) 0.031(2) 0.0007(16) -0.0137(16) -0.0024(15)
C110 0.047(2) 0.028(2) 0.025(2) 0.0046(16) -0.0079(18) -0.0104(17)
C111 0.056(3) 0.030(2) 0.036(2) 0.0075(18) -0.019(2) 0.0010(19)
C112 0.040(2) 0.036(2) 0.042(2) 0.0020(19) -0.0147(19) 0.0095(18)
C113 0.0311(19) 0.029(2) 0.031(2) 0.0015(16) -0.0095(16) 0.0021(15)
C114 0.062(3) 0.043(3) 0.037(3) 0.009(2) -0.003(2) -0.010(2)
C115 0.070(4) 0.052(4) 0.097(5) 0.023(4) -0.035(4) 0.013(3)
F22 0.093(3) 0.092(3) 0.102(4) 0.053(3) -0.007(3) 0.049(3)
F23 0.078(4) 0.117(4) 0.176(6) -0.017(4) -0.073(4) 0.022(3)
F24 0.068(3) 0.108(4) 0.085(3) 0.009(3) 0.005(2) 0.060(3)
C215 0.064(6) 0.066(5) 0.099(6) 0.021(6) -0.034(5) 0.019(6)
F22' 0.074(6) 0.110(6) 0.093(6) 0.012(5) -0.040(5) 0.020(5)
F23' 0.044(5) 0.099(6) 0.089(6) 0.033(6) -0.007(5) 0.032(4)
F24' 0.101(8) 0.067(6) 0.141(9) -0.011(7) -0.022(8) 0.042(6)
C116 0.0176(16) 0.0200(17) 0.0252(19) -0.0008(14) -0.0065(14) -0.0013(13)
C117 0.0213(17) 0.031(2) 0.026(2) -0.0039(16) -0.0011(15) -0.0009(15)
C118 0.033(2) 0.028(2) 0.032(2) 0.0061(16) -0.0078(17) -0.0007(16)
C119 0.0250(18) 0.0233(18) 0.032(2) -0.0023(16) -0.0096(16) 0.0013(14)
C120 0.0254(18) 0.0241(18) 0.030(2) -0.0089(16) -0.0071(15) 0.0046(14)
C121 0.0212(16) 0.0268(18) 0.0222(19) -0.0017(15) -0.0073(14) -0.0014(14)
C122 0.042(2) 0.025(2) 0.047(2) -0.0002(17) -0.0148(19) 0.0045(17)
C123 0.075(5) 0.031(3) 0.072(5) -0.012(3) -0.033(4) 0.009(3)
C124 0.050(4) 0.032(4) 0.141(8) -0.001(4) -0.035(4) 0.005(3)
C125 0.101(6) 0.032(4) 0.065(4) 0.009(3) -0.029(4) 0.008(4)
C223 0.068(10) 0.027(7) 0.081(11) 0.016(8) -0.035(9) 0.012(7)
C224 0.080(12) 0.027(8) 0.060(7) -0.007(7) -0.002(7) 0.024(8)
C225 0.057(8) 0.030(7) 0.077(10) 0.000(7) -0.009(7) 0.008(6)
C126 0.034(2) 0.032(2) 0.025(2) -0.0020(16) -0.0032(16) 0.0026(16)
C127 0.034(2) 0.046(3) 0.045(3) 0.010(2) -0.0010(19) -0.0057(18)
C128 0.048(2) 0.047(2) 0.029(2) 0.0015(19) -0.0156(19) 0.0045(19)
C129 0.064(3) 0.049(3) 0.029(2) -0.001(2) 0.002(2) 0.011(2)
C130 0.0231(17) 0.0200(17) 0.0258(19) -0.0028(14) -0.0094(15) -0.0027(13)
C131 0.0258(18) 0.0308(19) 0.0241(19) 0.0009(15) -0.0073(15) -0.0032(15)
C132 0.0213(17) 0.036(2) 0.032(2) -0.0026(17) -0.0087(16) -0.0080(15)
C133 0.0224(17) 0.038(2) 0.031(2) -0.0116(17) -0.0092(16) 0.0001(15)
C134 0.033(2) 0.043(2) 0.024(2) -0.0073(17) -0.0110(16) -0.0046(17)
C135 0.0237(17) 0.031(2) 0.028(2) -0.0052(16) -0.0074(15) -0.0027(15)
C136 0.030(2) 0.054(3) 0.037(2) -0.013(2) -0.0126(18) -0.0077(18)
C137 0.036(2) 0.071(3) 0.055(3) -0.011(2) -0.018(2) -0.020(2)
C138 0.037(2) 0.079(3) 0.053(3) -0.008(3) -0.023(2) -0.004(2)
C139 0.041(2) 0.069(3) 0.071(3) -0.040(3) -0.022(2) -0.004(2)
C140 0.044(2) 0.043(2) 0.024(2) -0.0019(17) -0.0060(17) -0.0157(19)
C141 0.086(4) 0.120(5) 0.026(3) 0.009(3) -0.011(2) -0.058(3)
C142 0.043(2) 0.071(3) 0.044(3) -0.007(2) 0.011(2) -0.019(2)
C143 0.082(3) 0.041(3) 0.045(3) 0.007(2) -0.002(2) -0.022(2)
C144 0.0183(16) 0.0176(16) 0.0273(19) -0.0045(14) -0.0074(14) -0.0001(13)
C145 0.0264(18) 0.0209(18) 0.033(2) -0.0026(15) -0.0024(16) -0.0040(14)
C146 0.0223(17) 0.030(2) 0.030(2) -0.0053(16) -0.0007(15) -0.0021(15)
C147 0.0264(18) 0.0238(18) 0.028(2) -0.0060(15) -0.0073(15) 0.0021(14)
C148 0.0294(19) 0.0218(18) 0.031(2) 0.0055(15) -0.0071(16) -0.0010(15)
C149 0.0209(16) 0.0250(18) 0.0240(19) -0.0034(15) -0.0046(14) -0.0015(14)
C150 0.0261(18) 0.029(2) 0.040(2) -0.0059(17) -0.0079(17) 0.0047(15)
C151 0.043(2) 0.037(2) 0.051(3) -0.013(2) -0.014(2) 0.0093(18)
C152 0.047(2) 0.050(3) 0.050(3) 0.001(2) -0.022(2) 0.017(2)
C153 0.026(2) 0.051(3) 0.067(3) -0.003(2) -0.007(2) 0.0069(18)
C154 0.0238(18) 0.0267(19) 0.035(2) 0.0058(16) -0.0022(16) -0.0024(15)
C155 0.043(2) 0.045(3) 0.045(3) -0.003(2) 0.018(2) -0.005(2)
C156 0.031(2) 0.067(3) 0.061(3) 0.016(2) -0.011(2) -0.016(2)
C157 0.036(2) 0.037(2) 0.054(3) 0.015(2) 0.003(2) -0.0067(18)
F13 0.153(3) 0.0360(16) 0.138(3) 0.0354(17) -0.097(2) -0.0261(18)
F14 0.125(2) 0.0690(19) 0.0517(18) 0.0204(15) -0.0481(17) 0.0070(17)
F15 0.079(2) 0.092(2) 0.086(2) 0.0241(18) -0.0196(18) 0.0427(17)
F16 0.0677(17) 0.0601(17) 0.087(2) -0.0402(15) -0.0392(15) 0.0283(14)
F17 0.174(3) 0.077(2) 0.0350(17) -0.0248(15) 0.0187(19) -0.012(2)
F18 0.0445(15) 0.0685(19) 0.158(3) -0.0669(19) -0.0314(17) -0.0006(13)
F19 0.0476(16) 0.142(3) 0.080(2) 0.047(2) -0.0159(15) -0.0396(18)
F20 0.141(3) 0.0482(19) 0.112(3) 0.0079(18) 0.056(2) -0.0354(19)
F21 0.0699(18) 0.118(3) 0.0379(16) -0.0100(16) 0.0034(14) -0.0090(17)

loop_
_atom_type_symbol
_atom_type_description
_atom_type_scat_dispersion_real
_atom_type_scat_dispersion_imag
_atom_type_scat_source
C C 0.0033 0.0016 'International Tables Vol C Tables 4.2.6.8 and 6.1.1.4'
H H 0.0000 0.0000 'International Tables Vol C Tables 4.2.6.8 and 6.1.1.4'
B B 0.0013 0.0007 'International Tables Vol C Tables 4.2.6.8 and 6.1.1.4'
O O 0.0106 0.0060 'International Tables Vol C Tables 4.2.6.8 and 6.1.1.4'
F F 0.0171 0.0103 'International Tables Vol C Tables 4.2.6.8 and 6.1.1.4'
P P 0.1023 0.0942 'International Tables Vol C Tables 4.2.6.8 and 6.1.1.4'
Au Au -2.0133 8.8022 'International Tables Vol C Tables 4.2.6.8 and 6.1.1.4'

loop_
_geom_angle_atom_site_label_1
_geom_angle_atom_site_label_2
_geom_angle_atom_site_label_3
_geom_angle
_geom_angle_site_symmetry_1
_geom_angle_site_symmetry_3
_geom_angle_publ_flag
C1 Au1 P2 164.32(9) . . ?
C9 P1 C2 97.58(15) . . ?
C9 P1 C18 110.30(17) . . ?
C2 P1 C18 117.81(16) . . ?
C9 P1 C15 105.55(17) . . ?
C2 P1 C15 116.06(16) . . ?
C18 P1 C15 108.29(18) . . ?
O1 P2 O3 105.71(12) . . ?
O1 P2 O2 105.48(12) . . ?
O3 P2 O2 95.66(12) . . ?
O1 P2 Au1 120.25(9) . . ?
O3 P2 Au1 115.32(9) . . ?
O2 P2 Au1 111.27(9) . . ?
C37 O1 P2 129.2(2) . . ?
C51 O2 P2 122.32(19) . . ?
C66 O3 P2 123.4(2) . . ?
C29 B1 C10 108.8(3) . . ?
C29 B1 C21 115.0(3) . . ?
C10 B1 C21 108.7(3) . . ?
C29 B1 C2 112.4(3) . . ?
C10 B1 C2 104.7(3) . . ?
C21 B1 C2 106.7(3) . . ?
C2 C1 C3 124.2(3) . . ?
C2 C1 Au1 127.9(2) . . ?
C3 C1 Au1 107.6(2) . . ?
C1 C2 B1 128.5(3) . . ?
C1 C2 P1 124.2(3) . . ?
B1 C2 P1 107.2(2) . . ?
C4 C3 C8 118.4(3) . . ?
C4 C3 C1 120.0(3) . . ?
C8 C3 C1 121.4(3) . . ?
C5 C4 C3 121.5(4) . . ?
C5 C4 H4 119.2 . . ?
C3 C4 H4 119.2 . . ?
C6 C5 C4 119.6(4) . . ?
C6 C5 H5 120.2 . . ?
C4 C5 H5 120.2 . . ?
C5 C6 C7 119.8(4) . . ?
C5 C6 H6 120.1 . . ?
C7 C6 H6 120.1 . . ?
C6 C7 C8 121.4(4) . . ?
C6 C7 H7 119.3 . . ?
C8 C7 H7 119.3 . . ?
C3 C8 C7 119.2(4) . . ?
C3 C8 H8 120.4 . . ?
C7 C8 H8 120.4 . . ?
C14 C9 C10 122.6(3) . . ?
C14 C9 P1 125.7(3) . . ?
C10 C9 P1 111.6(2) . . ?
C11 C10 C9 115.9(3) . . ?
C11 C10 B1 127.5(3) . . ?
C9 C10 B1 116.6(3) . . ?
C12 C11 C10 122.4(3) . . ?
C12 C11 H11 118.8 . . ?
C10 C11 H11 118.8 . . ?
C11 C12 C13 120.1(3) . . ?
C11 C12 H12 119.9 . . ?
C13 C12 H12 119.9 . . ?
C14 C13 C12 119.9(3) . . ?
C14 C13 H13 120.0 . . ?
C12 C13 H13 120.0 . . ?
C13 C14 C9 119.1(3) . . ?
C13 C14 H14 120.5 . . ?
C9 C14 H14 120.5 . . ?
C17 C15 C16 112.6(3) . . ?
C17 C15 P1 117.3(3) . . ?
C16 C15 P1 110.1(3) . . ?
C17 C15 H15 105.2 . . ?
C16 C15 H15 105.2 . . ?
P1 C15 H15 105.2 . . ?
C15 C16 H16A 109.5 . . ?
C15 C16 H16B 109.5 . . ?
H16A C16 H16B 109.5 . . ?
C15 C16 H16C 109.5 . . ?
H16A C16 H16C 109.5 . . ?
H16B C16 H16C 109.5 . . ?
C15 C17 H17A 109.5 . . ?
C15 C17 H17B 109.5 . . ?
H17A C17 H17B 109.5 . . ?
C15 C17 H17C 109.5 . . ?
H17A C17 H17C 109.5 . . ?
H17B C17 H17C 109.5 . . ?
C19 C18 C20 110.6(3) . . ?
C19 C18 P1 111.4(3) . . ?
C20 C18 P1 111.7(3) . . ?
C19 C18 H18 107.7 . . ?
C20 C18 H18 107.7 . . ?
P1 C18 H18 107.7 . . ?
C18 C19 H19A 109.5 . . ?
C18 C19 H19B 109.5 . . ?
H19A C19 H19B 109.5 . . ?
C18 C19 H19C 109.5 . . ?
H19A C19 H19C 109.5 . . ?
H19B C19 H19C 109.5 . . ?
C18 C20 H20A 109.5 . . ?
C18 C20 H20B 109.5 . . ?
H20A C20 H20B 109.5 . . ?
C18 C20 H20C 109.5 . . ?
H20A C20 H20C 109.5 . . ?
H20B C20 H20C 109.5 . . ?
C22 C21 C26 115.5(3) . . ?
C22 C21 B1 122.5(3) . . ?
C26 C21 B1 121.5(3) . . ?
C23 C22 C21 122.4(3) . . ?
C23 C22 H22 118.8 . . ?
C21 C22 H22 118.8 . . ?
C22 C23 C24 120.8(3) . . ?
C22 C23 C27 119.8(4) . . ?
C24 C23 C27 119.3(4) . . ?
C23 C24 C25 118.3(3) . . ?
C23 C24 H24 120.9 . . ?
C25 C24 H24 120.9 . . ?
C26 C25 C24 120.3(3) . . ?
C26 C25 C28 120.0(3) . . ?
C24 C25 C28 119.6(4) . . ?
C25 C26 C21 122.4(3) . . ?
C25 C26 H26 118.8 . . ?
C21 C26 H26 118.8 . . ?
F1' C27 F3' 111.5(9) . . ?
F3 C27 F2 112.8(8) . . ?
F1' C27 F2' 106.7(7) . . ?
F3' C27 F2' 101.0(6) . . ?
F3 C27 F1 99.8(8) . . ?
F2 C27 F1 99.4(7) . . ?
F1' C27 C23 116.4(5) . . ?
F3 C27 C23 119.3(7) . . ?
F3' C27 C23 110.7(7) . . ?
F2 C27 C23 114.2(5) . . ?
F2' C27 C23 109.1(5) . . ?
F1 C27 C23 108.0(5) . . ?
F6 C28 F4 108.3(5) . . ?
F6 C28 F5 104.2(4) . . ?
F4 C28 F5 103.1(4) . . ?
F6 C28 C25 114.5(3) . . ?
F4 C28 C25 112.6(4) . . ?
F5 C28 C25 113.2(4) . . ?
C30 C29 C34 115.7(3) . . ?
C30 C29 B1 119.5(3) . . ?
C34 C29 B1 124.5(3) . . ?
C31 C30 C29 122.6(3) . . ?
C31 C30 H30 118.7 . . ?
C29 C30 H30 118.7 . . ?
C32 C31 C30 120.3(3) . . ?
C32 C31 C35 120.1(4) . . ?
C30 C31 C35 119.5(4) . . ?
C31 C32 C33 118.8(3) . . ?
C31 C32 H32 120.6 . . ?
C33 C32 H32 120.6 . . ?
C34 C33 C32 119.9(3) . . ?
C34 C33 C65 122.6(4) . . ?
C32 C33 C65 117.4(3) . . ?
C33 C34 C29 122.6(3) . . ?
C33 C34 H34 118.7 . . ?
C29 C34 H34 118.7 . . ?
F9' C35 F8' 108.0(11) . . ?
F8 C35 F7 112.5(8) . . ?
F8 C35 F9 101.1(9) . . ?
F7 C35 F9 100.5(6) . . ?
F9' C35 F7' 106.7(8) . . ?
F8' C35 F7' 102.7(9) . . ?
F9' C35 C31 117.1(7) . . ?
F8 C35 C31 116.3(9) . . ?
F8' C35 C31 113.7(10) . . ?
F7 C35 C31 116.3(6) . . ?
F9 C35 C31 107.5(5) . . ?
F7' C35 C31 107.5(6) . . ?
C38 C37 C42 121.1(3) . . ?
C38 C37 O1 120.7(3) . . ?
C42 C37 O1 118.2(3) . . ?
C37 C38 C39 120.7(3) . . ?
C37 C38 H38 119.7 . . ?
C39 C38 H38 119.7 . . ?
C40 C39 C38 120.9(3) . . ?
C40 C39 H39 119.5 . . ?
C38 C39 H39 119.5 . . ?
C39 C40 C41 116.8(3) . . ?
C39 C40 C43 122.8(4) . . ?
C41 C40 C43 120.3(4) . . ?
C40 C41 C42 125.1(3) . . ?
C40 C41 H41 117.5 . . ?
C42 C41 H41 117.5 . . ?
C41 C42 C37 115.4(3) . . ?
C41 C42 C47 121.3(3) . . ?
C37 C42 C47 123.2(3) . . ?
C44 C43 C45 108.4(4) . . ?
C44 C43 C46 109.9(4) . . ?
C45 C43 C46 107.1(4) . . ?
C44 C43 C40 111.9(4) . . ?
C45 C43 C40 109.2(4) . . ?
C46 C43 C40 110.1(3) . . ?
C43 C44 H44A 109.5 . . ?
C43 C44 H44B 109.5 . . ?
H44A C44 H44B 109.5 . . ?
C43 C44 H44C 109.5 . . ?
H44A C44 H44C 109.5 . . ?
H44B C44 H44C 109.5 . . ?
C43 C45 H45A 109.5 . . ?
C43 C45 H45B 109.5 . . ?
H45A C45 H45B 109.5 . . ?
C43 C45 H45C 109.5 . . ?
H45A C45 H45C 109.5 . . ?
H45B C45 H45C 109.5 . . ?
C43 C46 H46A 109.5 . . ?
C43 C46 H46B 109.5 . . ?
H46A C46 H46B 109.5 . . ?
C43 C46 H46C 109.5 . . ?
H46A C46 H46C 109.5 . . ?
H46B C46 H46C 109.5 . . ?
C49 C47 C50 110.6(3) . . ?
C49 C47 C48 106.8(3) . . ?
C50 C47 C48 107.0(3) . . ?
C49 C47 C42 111.1(3) . . ?
C50 C47 C42 109.6(3) . . ?
C48 C47 C42 111.7(3) . . ?
C47 C48 H48A 109.5 . . ?
C47 C48 H48B 109.5 . . ?
H48A C48 H48B 109.5 . . ?
C47 C48 H48C 109.5 . . ?
H48A C48 H48C 109.5 . . ?
H48B C48 H48C 109.5 . . ?
C47 C49 H49A 109.5 . . ?
C47 C49 H49B 109.5 . . ?
H49A C49 H49B 109.5 . . ?
C47 C49 H49C 109.5 . . ?
H49A C49 H49C 109.5 . . ?
H49B C49 H49C 109.5 . . ?
C47 C50 H50A 109.5 . . ?
C47 C50 H50B 109.5 . . ?
H50A C50 H50B 109.5 . . ?
C47 C50 H50C 109.5 . . ?
H50A C50 H50C 109.5 . . ?
H50B C50 H50C 109.5 . . ?
C56 C51 C52 121.5(3) . . ?
C56 C51 O2 120.3(3) . . ?
C52 C51 O2 118.1(3) . . ?
C53 C52 C51 115.5(3) . . ?
C53 C52 C57 121.8(3) . . ?
C51 C52 C57 122.7(3) . . ?
C52 C53 C54 125.1(3) . . ?
C52 C53 H53 117.4 . . ?
C54 C53 H53 117.4 . . ?
C55 C54 C53 116.2(3) . . ?
C55 C54 C61 122.9(3) . . ?
C53 C54 C61 120.8(3) . . ?
C54 C55 C56 120.9(3) . . ?
C54 C55 H55 119.6 . . ?
C56 C55 H55 119.6 . . ?
C51 C56 C55 120.7(3) . . ?
C51 C56 H56 119.6 . . ?
C55 C56 H56 119.6 . . ?
C52 C57 C60 111.4(3) . . ?
C52 C57 C59 110.0(3) . . ?
C60 C57 C59 107.8(3) . . ?
C52 C57 C58 108.8(3) . . ?
C60 C57 C58 107.4(3) . . ?
C59 C57 C58 111.4(3) . . ?
C57 C58 H58A 109.5 . . ?
C57 C58 H58B 109.5 . . ?
H58A C58 H58B 109.5 . . ?
C57 C58 H58C 109.5 . . ?
H58A C58 H58C 109.5 . . ?
H58B C58 H58C 109.5 . . ?
C57 C59 H59A 109.5 . . ?
C57 C59 H59B 109.5 . . ?
H59A C59 H59B 109.5 . . ?
C57 C59 H59C 109.5 . . ?
H59A C59 H59C 109.5 . . ?
H59B C59 H59C 109.5 . . ?
C57 C60 H60A 109.5 . . ?
C57 C60 H60B 109.5 . . ?
H60A C60 H60B 109.5 . . ?
C57 C60 H60C 109.5 . . ?
H60A C60 H60C 109.5 . . ?
H60B C60 H60C 109.5 . . ?
C62 C61 C63 109.7(4) . . ?
C62 C61 C54 112.0(3) . . ?
C63 C61 C54 109.0(3) . . ?
C62 C61 C64 106.7(4) . . ?
C63 C61 C64 108.2(4) . . ?
C54 C61 C64 111.2(3) . . ?
C61 C62 H62A 109.5 . . ?
C61 C62 H62B 109.5 . . ?
H62A C62 H62B 109.5 . . ?
C61 C62 H62C 109.5 . . ?
H62A C62 H62C 109.5 . . ?
H62B C62 H62C 109.5 . . ?
C61 C63 H63A 109.5 . . ?
C61 C63 H63B 109.5 . . ?
H63A C63 H63B 109.5 . . ?
C61 C63 H63C 109.5 . . ?
H63A C63 H63C 109.5 . . ?
H63B C63 H63C 109.5 . . ?
C61 C64 H64A 109.5 . . ?
C61 C64 H64B 109.5 . . ?
H64A C64 H64B 109.5 . . ?
C61 C64 H64C 109.5 . . ?
H64A C64 H64C 109.5 . . ?
H64B C64 H64C 109.5 . . ?
F12 C65 F11 106.1(3) . . ?
F12 C65 F10 106.3(4) . . ?
F11 C65 F10 104.7(3) . . ?
F12 C65 C33 114.0(3) . . ?
F11 C65 C33 112.8(4) . . ?
F10 C65 C33 112.2(3) . . ?
C71 C66 C67 121.7(3) . . ?
C71 C66 O3 119.8(3) . . ?
C67 C66 O3 118.4(3) . . ?
C68 C67 C66 115.5(3) . . ?
C68 C67 C72 121.3(3) . . ?
C66 C67 C72 123.2(3) . . ?
C67 C68 C69 124.6(3) . . ?
C67 C68 H68 117.7 . . ?
C69 C68 H68 117.7 . . ?
C70 C69 C68 116.8(3) . . ?
C70 C69 C76 120.3(3) . . ?
C68 C69 C76 122.9(3) . . ?
C69 C70 C71 121.3(3) . . ?
C69 C70 H70 119.3 . . ?
C71 C70 H70 119.3 . . ?
C66 C71 C70 120.1(3) . . ?
C66 C71 H71 119.9 . . ?
C70 C71 H71 119.9 . . ?
C74 C72 C73 110.3(3) . . ?
C74 C72 C75 107.0(3) . . ?
C73 C72 C75 107.3(3) . . ?
C74 C72 C67 110.6(3) . . ?
C73 C72 C67 110.1(3) . . ?
C75 C72 C67 111.5(3) . . ?
C72 C73 H73A 109.5 . . ?
C72 C73 H73B 109.5 . . ?
H73A C73 H73B 109.5 . . ?
C72 C73 H73C 109.5 . . ?
H73A C73 H73C 109.5 . . ?
H73B C73 H73C 109.5 . . ?
C72 C74 H74A 109.5 . . ?
C72 C74 H74B 109.5 . . ?
H74A C74 H74B 109.5 . . ?
C72 C74 H74C 109.5 . . ?
H74A C74 H74C 109.5 . . ?
H74B C74 H74C 109.5 . . ?
C72 C75 H75A 109.5 . . ?
C72 C75 H75B 109.5 . . ?
H75A C75 H75B 109.5 . . ?
C72 C75 H75C 109.5 . . ?
H75A C75 H75C 109.5 . . ?
H75B C75 H75C 109.5 . . ?
C79 C76 C77 113.0(5) . . ?
C79 C76 C78 107.0(4) . . ?
C77 C76 C78 106.4(4) . . ?
C79 C76 C69 109.6(3) . . ?
C77 C76 C69 108.5(3) . . ?
C78 C76 C69 112.3(4) . . ?
C76 C77 H77A 109.5 . . ?
C76 C77 H77B 109.5 . . ?
H77A C77 H77B 109.5 . . ?
C76 C77 H77C 109.5 . . ?
H77A C77 H77C 109.5 . . ?
H77B C77 H77C 109.5 . . ?
C76 C78 H78A 109.5 . . ?
C76 C78 H78B 109.5 . . ?
H78A C78 H78B 109.5 . . ?
C76 C78 H78C 109.5 . . ?
H78A C78 H78C 109.5 . . ?
H78B C78 H78C 109.5 . . ?
C76 C79 H79A 109.5 . . ?
C76 C79 H79B 109.5 . . ?
H79A C79 H79B 109.5 . . ?
C76 C79 H79C 109.5 . . ?
H79A C79 H79C 109.5 . . ?
H79B C79 H79C 109.5 . . ?
C80 Au2 P4 164.23(9) . . ?
C88 P3 C81 97.29(15) . . ?
C88 P3 C94 110.88(16) . . ?
C81 P3 C94 116.73(15) . . ?
C88 P3 C97 105.18(16) . . ?
C81 P3 C97 117.84(15) . . ?
C94 P3 C97 107.75(17) . . ?
O5 P4 O6 105.27(12) . . ?
O5 P4 O4 105.70(11) . . ?
O6 P4 O4 95.99(11) . . ?
O5 P4 Au2 120.65(8) . . ?
O6 P4 Au2 115.81(8) . . ?
O4 P4 Au2 110.24(8) . . ?
C116 O4 P4 122.08(18) . . ?
C130 O5 P4 128.3(2) . . ?
C144 O6 P4 124.20(19) . . ?
C100 B2 C89 108.3(3) . . ?
C100 B2 C108 114.0(3) . . ?
C89 B2 C108 109.0(3) . . ?
C100 B2 C81 112.7(3) . . ?
C89 B2 C81 104.2(3) . . ?
C108 B2 C81 108.1(3) . . ?
C81 C80 C82 125.5(3) . . ?
C81 C80 Au2 126.5(2) . . ?
C82 C80 Au2 108.0(2) . . ?
C80 C81 B2 127.3(3) . . ?
C80 C81 P3 124.8(2) . . ?
B2 C81 P3 107.8(2) . . ?
C87 C82 C83 117.7(3) . . ?
C87 C82 C80 120.7(3) . . ?
C83 C82 C80 121.4(3) . . ?
C84 C83 C82 120.8(3) . . ?
C84 C83 H83 119.6 . . ?
C82 C83 H83 119.6 . . ?
C85 C84 C83 120.5(4) . . ?
C85 C84 H84 119.7 . . ?
C83 C84 H84 119.7 . . ?
C84 C85 C86 119.6(4) . . ?
C84 C85 H85 120.2 . . ?
C86 C85 H85 120.2 . . ?
C85 C86 C87 119.9(4) . . ?
C85 C86 H86 120.0 . . ?
C87 C86 H86 120.0 . . ?
C86 C87 C82 121.3(4) . . ?
C86 C87 H87 119.4 . . ?
C82 C87 H87 119.4 . . ?
C89 C88 C93 122.1(3) . . ?
C89 C88 P3 112.0(2) . . ?
C93 C88 P3 125.7(3) . . ?
C90 C89 C88 116.3(3) . . ?
C90 C89 B2 127.5(3) . . ?
C88 C89 B2 116.2(3) . . ?
C91 C90 C89 122.0(3) . . ?
C91 C90 H90 119.0 . . ?
C89 C90 H90 119.0 . . ?
C92 C91 C90 120.6(3) . . ?
C92 C91 H91 119.7 . . ?
C90 C91 H91 119.7 . . ?
C91 C92 C93 119.6(3) . . ?
C91 C92 H92 120.2 . . ?
C93 C92 H92 120.2 . . ?
C92 C93 C88 119.3(3) . . ?
C92 C93 H93 120.3 . . ?
C88 C93 H93 120.3 . . ?
C95 C94 C96 110.9(3) . . ?
C95 C94 P3 111.0(2) . . ?
C96 C94 P3 111.9(3) . . ?
C95 C94 H94 107.6 . . ?
C96 C94 H94 107.6 . . ?
P3 C94 H94 107.6 . . ?
C94 C95 H95A 109.5 . . ?
C94 C95 H95B 109.5 . . ?
H95A C95 H95B 109.5 . . ?
C94 C95 H95C 109.5 . . ?
H95A C95 H95C 109.5 . . ?
H95B C95 H95C 109.5 . . ?
C94 C96 H96A 109.5 . . ?
C94 C96 H96B 109.5 . . ?
H96A C96 H96B 109.5 . . ?
C94 C96 H96C 109.5 . . ?
H96A C96 H96C 109.5 . . ?
H96B C96 H96C 109.5 . . ?
C98 C97 C99 113.5(3) . . ?
C98 C97 P3 117.0(3) . . ?
C99 C97 P3 109.1(2) . . ?
C98 C97 H97 105.4 . . ?
C99 C97 H97 105.4 . . ?
P3 C97 H97 105.4 . . ?
C97 C98 H98A 109.5 . . ?
C97 C98 H98B 109.5 . . ?
H98A C98 H98B 109.5 . . ?
C97 C98 H98C 109.5 . . ?
H98A C98 H98C 109.5 . . ?
H98B C98 H98C 109.5 . . ?
C97 C99 H99A 109.5 . . ?
C97 C99 H99B 109.5 . . ?
H99A C99 H99B 109.5 . . ?
C97 C99 H99C 109.5 . . ?
H99A C99 H99C 109.5 . . ?
H99B C99 H99C 109.5 . . ?
C101 C100 C105 115.6(3) . . ?
C101 C100 B2 125.0(3) . . ?
C105 C100 B2 119.2(3) . . ?
C100 C101 C102 122.6(3) . . ?
C100 C101 H101 118.7 . . ?
C102 C101 H101 118.7 . . ?
C103 C102 C101 120.4(3) . . ?
C103 C102 C106 118.0(3) . . ?
C101 C102 C106 121.6(3) . . ?
C104 C103 C102 118.6(3) . . ?
C104 C103 H103 120.7 . . ?
C102 C103 H103 120.7 . . ?
C103 C104 C105 120.5(3) . . ?
C103 C104 C107 121.8(3) . . ?
C105 C104 C107 117.6(3) . . ?
C104 C105 C100 122.4(3) . . ?
C104 C105 H105 118.8 . . ?
C100 C105 H105 118.8 . . ?
F17 C106 F18 106.8(3) . . ?
F17 C106 F16 105.3(3) . . ?
F18 C106 F16 104.1(3) . . ?
F17 C106 C102 113.4(3) . . ?
F18 C106 C102 112.4(3) . . ?
F16 C106 C102 114.1(3) . . ?
F13 C107 F14 107.8(4) . . ?
F13 C107 F15 104.8(4) . . ?
F14 C107 F15 105.1(3) . . ?
F13 C107 C104 113.5(3) . . ?
F14 C107 C104 113.9(4) . . ?
F15 C107 C104 111.0(3) . . ?
C113 C108 C109 114.7(3) . . ?
C113 C108 B2 122.8(3) . . ?
C109 C108 B2 122.1(3) . . ?
C110 C109 C108 123.2(3) . . ?
C110 C109 H109 118.4 . . ?
C108 C109 H109 118.4 . . ?
C109 C110 C111 119.9(3) . . ?
C109 C110 C114 120.5(3) . . ?
C111 C110 C114 119.4(3) . . ?
C112 C111 C110 118.6(3) . . ?
C112 C111 H111 120.7 . . ?
C110 C111 H111 120.7 . . ?
C111 C112 C113 121.0(3) . . ?
C111 C112 C215 119.0(8) . . ?
C113 C112 C215 119.4(8) . . ?
C111 C112 C115 121.2(5) . . ?
C113 C112 C115 117.8(5) . . ?
C112 C113 C108 122.6(3) . . ?
C112 C113 H113 118.7 . . ?
C108 C113 H113 118.7 . . ?
F21 C114 F19 104.4(4) . . ?
F21 C114 F20 105.3(4) . . ?
F19 C114 F20 106.1(4) . . ?
F21 C114 C110 112.5(4) . . ?
F19 C114 C110 114.2(3) . . ?
F20 C114 C110 113.6(4) . . ?
F24 C115 F23 109.1(9) . . ?
F24 C115 F22 106.3(8) . . ?
F23 C115 F22 103.5(9) . . ?
F24 C115 C112 116.6(8) . . ?
F23 C115 C112 110.1(7) . . ?
F22 C115 C112 110.3(8) . . ?
F24' C215 F23' 109(2) . . ?
F24' C215 F22' 100.6(18) . . ?
F23' C215 F22' 99.1(16) . . ?
F24' C215 C112 116.3(17) . . ?
F23' C215 C112 115.7(16) . . ?
F22' C215 C112 113.6(16) . . ?
C117 C116 C121 122.0(3) . . ?
C117 C116 O4 119.6(3) . . ?
C121 C116 O4 118.3(3) . . ?
C116 C117 C118 120.3(3) . . ?
C116 C117 H117 119.8 . . ?
C118 C117 H117 119.8 . . ?
C119 C118 C117 120.6(3) . . ?
C119 C118 H118 119.7 . . ?
C117 C118 H118 119.7 . . ?
C118 C119 C120 116.9(3) . . ?
C118 C119 C122 121.3(3) . . ?
C120 C119 C122 121.7(3) . . ?
C119 C120 C121 125.2(3) . . ?
C119 C120 H120 117.4 . . ?
C121 C120 H120 117.4 . . ?
C120 C121 C116 114.9(3) . . ?
C120 C121 C126 122.6(3) . . ?
C116 C121 C126 122.5(3) . . ?
C224 C122 C225 110.2(9) . . ?
C224 C122 C119 114.8(6) . . ?
C125 C122 C119 114.0(4) . . ?
C225 C122 C119 110.5(6) . . ?
C125 C122 C124 111.7(5) . . ?
C119 C122 C124 108.6(3) . . ?
C125 C122 C123 107.0(4) . . ?
C119 C122 C123 109.3(3) . . ?
C124 C122 C123 106.0(5) . . ?
C224 C122 C223 110.7(9) . . ?
C225 C122 C223 103.8(9) . . ?
C119 C122 C223 106.3(6) . . ?
C122 C123 H12A 109.5 . . ?
C122 C123 H12B 109.5 . . ?
H12A C123 H12B 109.5 . . ?
C122 C123 H12C 109.5 . . ?
H12A C123 H12C 109.5 . . ?
H12B C123 H12C 109.5 . . ?
C122 C124 H12D 109.5 . . ?
C122 C124 H12E 109.5 . . ?
H12D C124 H12E 109.5 . . ?
C122 C124 H12F 109.5 . . ?
H12D C124 H12F 109.5 . . ?
H12E C124 H12F 109.5 . . ?
C122 C125 H12G 109.5 . . ?
C122 C125 H12H 109.5 . . ?
H12G C125 H12H 109.5 . . ?
C122 C125 H12I 109.5 . . ?
H12G C125 H12I 109.5 . . ?
H12H C125 H12I 109.5 . . ?
C122 C223 H22A 109.5 . . ?
C122 C223 H22B 109.5 . . ?
H22A C223 H22B 109.5 . . ?
C122 C223 H22C 109.5 . . ?
H22A C223 H22C 109.5 . . ?
H22B C223 H22C 109.5 . . ?
C122 C224 H22D 109.5 . . ?
C122 C224 H22E 109.5 . . ?
H22D C224 H22E 109.5 . . ?
C122 C224 H22F 109.5 . . ?
H22D C224 H22F 109.5 . . ?
H22E C224 H22F 109.5 . . ?
C122 C225 H22G 109.5 . . ?
C122 C225 H22H 109.5 . . ?
H22G C225 H22H 109.5 . . ?
C122 C225 H22I 109.5 . . ?
H22G C225 H22I 109.5 . . ?
H22H C225 H22I 109.5 . . ?
C121 C126 C127 110.3(3) . . ?
C121 C126 C129 111.8(3) . . ?
C127 C126 C129 107.2(3) . . ?
C121 C126 C128 110.2(3) . . ?
C127 C126 C128 110.4(3) . . ?
C129 C126 C128 106.9(3) . . ?
C126 C127 H12J 109.5 . . ?
C126 C127 H12K 109.5 . . ?
H12J C127 H12K 109.5 . . ?
C126 C127 H12L 109.5 . . ?
H12J C127 H12L 109.5 . . ?
H12K C127 H12L 109.5 . . ?
C126 C128 H12M 109.5 . . ?
C126 C128 H12N 109.5 . . ?
H12M C128 H12N 109.5 . . ?
C126 C128 H12O 109.5 . . ?
H12M C128 H12O 109.5 . . ?
H12N C128 H12O 109.5 . . ?
C126 C129 H12P 109.5 . . ?
C126 C129 H12Q 109.5 . . ?
H12P C129 H12Q 109.5 . . ?
C126 C129 H12R 109.5 . . ?
H12P C129 H12R 109.5 . . ?
H12Q C129 H12R 109.5 . . ?
C131 C130 C135 121.7(3) . . ?
C131 C130 O5 120.6(3) . . ?
C135 C130 O5 117.6(3) . . ?
C130 C131 C132 120.2(3) . . ?
C130 C131 H131 119.9 . . ?
C132 C131 H131 119.9 . . ?
C133 C132 C131 121.0(3) . . ?
C133 C132 H132 119.5 . . ?
C131 C132 H132 119.5 . . ?
C132 C133 C134 116.7(3) . . ?
C132 C133 C136 123.1(3) . . ?
C134 C133 C136 120.2(3) . . ?
C133 C134 C135 125.0(3) . . ?
C133 C134 H134 117.5 . . ?
C135 C134 H134 117.5 . . ?
C130 C135 C134 115.3(3) . . ?
C130 C135 C140 123.8(3) . . ?
C134 C135 C140 121.0(3) . . ?
C133 C136 C138 109.8(3) . . ?
C133 C136 C139 109.3(3) . . ?
C138 C136 C139 108.6(3) . . ?
C133 C136 C137 112.2(3) . . ?
C138 C136 C137 108.8(3) . . ?
C139 C136 C137 108.0(3) . . ?
C136 C137 H13A 109.5 . . ?
C136 C137 H13B 109.5 . . ?
H13A C137 H13B 109.5 . . ?
C136 C137 H13C 109.5 . . ?
H13A C137 H13C 109.5 . . ?
H13B C137 H13C 109.5 . . ?
C136 C138 H13D 109.5 . . ?
C136 C138 H13E 109.5 . . ?
H13D C138 H13E 109.5 . . ?
C136 C138 H13F 109.5 . . ?
H13D C138 H13F 109.5 . . ?
H13E C138 H13F 109.5 . . ?
C136 C139 H13G 109.5 . . ?
C136 C139 H13H 109.5 . . ?
H13G C139 H13H 109.5 . . ?
C136 C139 H13I 109.5 . . ?
H13G C139 H13I 109.5 . . ?
H13H C139 H13I 109.5 . . ?
C141 C140 C143 107.8(4) . . ?
C141 C140 C135 112.2(3) . . ?
C143 C140 C135 110.8(3) . . ?
C141 C140 C142 106.7(3) . . ?
C143 C140 C142 109.8(3) . . ?
C135 C140 C142 109.5(3) . . ?
C140 C141 H14A 109.5 . . ?
C140 C141 H14B 109.5 . . ?
H14A C141 H14B 109.5 . . ?
C140 C141 H14C 109.5 . . ?
H14A C141 H14C 109.5 . . ?
H14B C141 H14C 109.5 . . ?
C140 C142 H14D 109.5 . . ?
C140 C142 H14E 109.5 . . ?
H14D C142 H14E 109.5 . . ?
C140 C142 H14F 109.5 . . ?
H14D C142 H14F 109.5 . . ?
H14E C142 H14F 109.5 . . ?
C140 C143 H14G 109.5 . . ?
C140 C143 H14H 109.5 . . ?
H14G C143 H14H 109.5 . . ?
C140 C143 H14I 109.5 . . ?
H14G C143 H14I 109.5 . . ?
H14H C143 H14I 109.5 . . ?
C145 C144 C149 121.9(3) . . ?
C145 C144 O6 120.4(3) . . ?
C149 C144 O6 117.7(3) . . ?
C146 C145 C144 120.1(3) . . ?
C146 C145 H145 119.9 . . ?
C144 C145 H145 119.9 . . ?
C145 C146 C147 121.2(3) . . ?
C145 C146 H146 119.4 . . ?
C147 C146 H146 119.4 . . ?
C146 C147 C148 116.6(3) . . ?
C146 C147 C150 122.7(3) . . ?
C148 C147 C150 120.5(3) . . ?
C149 C148 C147 124.4(3) . . ?
C149 C148 H148 117.8 . . ?
C147 C148 H148 117.8 . . ?
C144 C149 C148 115.9(3) . . ?
C144 C149 C154 123.9(3) . . ?
C148 C149 C154 120.3(3) . . ?
C152 C150 C147 111.0(3) . . ?
C152 C150 C151 108.8(3) . . ?
C147 C150 C151 108.3(3) . . ?
C152 C150 C153 108.0(3) . . ?
C147 C150 C153 111.8(3) . . ?
C151 C150 C153 108.9(3) . . ?
C150 C151 H15A 109.5 . . ?
C150 C151 H15B 109.5 . . ?
H15A C151 H15B 109.5 . . ?
C150 C151 H15C 109.5 . . ?
H15A C151 H15C 109.5 . . ?
H15B C151 H15C 109.5 . . ?
C150 C152 H15D 109.5 . . ?
C150 C152 H15E 109.5 . . ?
H15D C152 H15E 109.5 . . ?
C150 C152 H15F 109.5 . . ?
H15D C152 H15F 109.5 . . ?
H15E C152 H15F 109.5 . . ?
C150 C153 H15G 109.5 . . ?
C150 C153 H15H 109.5 . . ?
H15G C153 H15H 109.5 . . ?
C150 C153 H15I 109.5 . . ?
H15G C153 H15I 109.5 . . ?
H15H C153 H15I 109.5 . . ?
C156 C154 C157 106.9(3) . . ?
C156 C154 C155 110.2(3) . . ?
C157 C154 C155 107.2(3) . . ?
C156 C154 C149 109.8(3) . . ?
C157 C154 C149 111.6(3) . . ?
C155 C154 C149 111.1(3) . . ?
C154 C155 H15J 109.5 . . ?
C154 C155 H15K 109.5 . . ?
H15J C155 H15K 109.5 . . ?
C154 C155 H15L 109.5 . . ?
H15J C155 H15L 109.5 . . ?
H15K C155 H15L 109.5 . . ?
C154 C156 H15M 109.5 . . ?
C154 C156 H15N 109.5 . . ?
H15M C156 H15N 109.5 . . ?
C154 C156 H15O 109.5 . . ?
H15M C156 H15O 109.5 . . ?
H15N C156 H15O 109.5 . . ?
C154 C157 H15P 109.5 . . ?
C154 C157 H15Q 109.5 . . ?
H15P C157 H15Q 109.5 . . ?
C154 C157 H15R 109.5 . . ?
H15P C157 H15R 109.5 . . ?
H15Q C157 H15R 109.5 . . ?

loop_
_geom_bond_atom_site_label_1
_geom_bond_atom_site_label_2
_geom_bond_distance
_geom_bond_site_symmetry_2
_geom_bond_publ_flag
Au1 C1 2.054(3) . ?
Au1 P2 2.2555(8) . ?
P1 C9 1.793(3) . ?
P1 C2 1.816(3) . ?
P1 C18 1.825(4) . ?
P1 C15 1.834(4) . ?
P2 O1 1.587(2) . ?
P2 O3 1.595(2) . ?
P2 O2 1.599(2) . ?
O1 C37 1.425(4) . ?
O2 C51 1.409(4) . ?
O3 C66 1.411(4) . ?
B1 C29 1.628(5) . ?
B1 C10 1.629(5) . ?
B1 C21 1.656(5) . ?
B1 C2 1.663(5) . ?
C1 C2 1.340(4) . ?
C1 C3 1.491(4) . ?
C3 C4 1.388(5) . ?
C3 C8 1.388(5) . ?
C4 C5 1.383(5) . ?
C4 H4 0.9500 . ?
C5 C6 1.365(6) . ?
C5 H5 0.9500 . ?
C6 C7 1.368(6) . ?
C6 H6 0.9500 . ?
C7 C8 1.391(5) . ?
C7 H7 0.9500 . ?
C8 H8 0.9500 . ?
C9 C14 1.401(4) . ?
C9 C10 1.403(4) . ?
C10 C11 1.393(4) . ?
C11 C12 1.381(4) . ?
C11 H11 0.9500 . ?
C12 C13 1.388(5) . ?
C12 H12 0.9500 . ?
C13 C14 1.372(5) . ?
C13 H13 0.9500 . ?
C14 H14 0.9500 . ?
C15 C17 1.502(5) . ?
C15 C16 1.518(5) . ?
C15 H15 1.0000 . ?
C16 H16A 0.9800 . ?
C16 H16B 0.9800 . ?
C16 H16C 0.9800 . ?
C17 H17A 0.9800 . ?
C17 H17B 0.9800 . ?
C17 H17C 0.9800 . ?
C18 C19 1.526(5) . ?
C18 C20 1.552(5) . ?
C18 H18 1.0000 . ?
C19 H19A 0.9800 . ?
C19 H19B 0.9800 . ?
C19 H19C 0.9800 . ?
C20 H20A 0.9800 . ?
C20 H20B 0.9800 . ?
C20 H20C 0.9800 . ?
C21 C22 1.394(4) . ?
C21 C26 1.399(5) . ?
C22 C23 1.377(5) . ?
C22 H22 0.9500 . ?
C23 C24 1.378(5) . ?
C23 C27 1.490(6) . ?
C24 C25 1.389(5) . ?
C24 H24 0.9500 . ?
C25 C26 1.378(5) . ?
C25 C28 1.497(5) . ?
C26 H26 0.9500 . ?
C27 F1' 1.260(8) . ?
C27 F3 1.280(10) . ?
C27 F3' 1.317(9) . ?
C27 F2 1.319(8) . ?
C27 F2' 1.399(8) . ?
C27 F1 1.432(9) . ?
C28 F6 1.286(5) . ?
C28 F4 1.298(5) . ?
C28 F5 1.320(5) . ?
C29 C30 1.389(4) . ?
C29 C34 1.393(4) . ?
C30 C31 1.388(5) . ?
C30 H30 0.9500 . ?
C31 C32 1.376(5) . ?
C31 C35 1.479(6) . ?
C32 C33 1.389(5) . ?
C32 H32 0.9500 . ?
C33 C34 1.387(5) . ?
C33 C65 1.480(5) . ?
C34 H34 0.9500 . ?
C35 F9' 1.268(10) . ?
C35 F8 1.289(10) . ?
C35 F8' 1.309(12) . ?
C35 F7 1.310(8) . ?
C35 F9 1.404(8) . ?
C35 F7' 1.412(10) . ?
C37 C38 1.376(4) . ?
C37 C42 1.404(5) . ?
C38 C39 1.390(4) . ?
C38 H38 0.9500 . ?
C39 C40 1.376(5) . ?
C39 H39 0.9500 . ?
C40 C41 1.388(5) . ?
C40 C43 1.536(5) . ?
C41 C42 1.395(5) . ?
C41 H41 0.9500 . ?
C42 C47 1.540(5) . ?
C43 C44 1.517(6) . ?
C43 C45 1.521(6) . ?
C43 C46 1.533(6) . ?
C44 H44A 0.9800 . ?
C44 H44B 0.9800 . ?
C44 H44C 0.9800 . ?
C45 H45A 0.9800 . ?
C45 H45B 0.9800 . ?
C45 H45C 0.9800 . ?
C46 H46A 0.9800 . ?
C46 H46B 0.9800 . ?
C46 H46C 0.9800 . ?
C47 C49 1.526(5) . ?
C47 C50 1.529(5) . ?
C47 C48 1.540(5) . ?
C48 H48A 0.9800 . ?
C48 H48B 0.9800 . ?
C48 H48C 0.9800 . ?
C49 H49A 0.9800 . ?
C49 H49B 0.9800 . ?
C49 H49C 0.9800 . ?
C50 H50A 0.9800 . ?
C50 H50B 0.9800 . ?
C50 H50C 0.9800 . ?
C51 C56 1.366(4) . ?
C51 C52 1.397(4) . ?
C52 C53 1.390(4) . ?
C52 C57 1.534(4) . ?
C53 C54 1.394(5) . ?
C53 H53 0.9500 . ?
C54 C55 1.383(5) . ?
C54 C61 1.531(5) . ?
C55 C56 1.388(5) . ?
C55 H55 0.9500 . ?
C56 H56 0.9500 . ?
C57 C60 1.534(5) . ?
C57 C59 1.538(5) . ?
C57 C58 1.540(5) . ?
C58 H58A 0.9800 . ?
C58 H58B 0.9800 . ?
C58 H58C 0.9800 . ?
C59 H59A 0.9800 . ?
C59 H59B 0.9800 . ?
C59 H59C 0.9800 . ?
C60 H60A 0.9800 . ?
C60 H60B 0.9800 . ?
C60 H60C 0.9800 . ?
C61 C62 1.516(5) . ?
C61 C63 1.520(5) . ?
C61 C64 1.539(6) . ?
C62 H62A 0.9800 . ?
C62 H62B 0.9800 . ?
C62 H62C 0.9800 . ?
C63 H63A 0.9800 . ?
C63 H63B 0.9800 . ?
C63 H63C 0.9800 . ?
C64 H64A 0.9800 . ?
C64 H64B 0.9800 . ?
C64 H64C 0.9800 . ?
C65 F12 1.322(5) . ?
C65 F11 1.342(4) . ?
C65 F10 1.345(4) . ?
C66 C71 1.372(5) . ?
C66 C67 1.402(5) . ?
C67 C68 1.387(4) . ?
C67 C72 1.542(5) . ?
C68 C69 1.393(5) . ?
C68 H68 0.9500 . ?
C69 C70 1.375(5) . ?
C69 C76 1.537(5) . ?
C70 C71 1.379(5) . ?
C70 H70 0.9500 . ?
C71 H71 0.9500 . ?
C72 C74 1.528(5) . ?
C72 C73 1.530(5) . ?
C72 C75 1.534(5) . ?
C73 H73A 0.9800 . ?
C73 H73B 0.9800 . ?
C73 H73C 0.9800 . ?
C74 H74A 0.9800 . ?
C74 H74B 0.9800 . ?
C74 H74C 0.9800 . ?
C75 H75A 0.9800 . ?
C75 H75B 0.9800 . ?
C75 H75C 0.9800 . ?
C76 C79 1.491(6) . ?
C76 C77 1.515(5) . ?
C76 C78 1.530(6) . ?
C77 H77A 0.9800 . ?
C77 H77B 0.9800 . ?
C77 H77C 0.9800 . ?
C78 H78A 0.9800 . ?
C78 H78B 0.9800 . ?
C78 H78C 0.9800 . ?
C79 H79A 0.9800 . ?
C79 H79B 0.9800 . ?
C79 H79C 0.9800 . ?
Au2 C80 2.063(3) . ?
Au2 P4 2.2549(8) . ?
P3 C88 1.788(3) . ?
P3 C81 1.804(3) . ?
P3 C94 1.832(4) . ?
P3 C97 1.836(3) . ?
P4 O5 1.589(2) . ?
P4 O6 1.595(2) . ?
P4 O4 1.599(2) . ?
O4 C116 1.413(3) . ?
O5 C130 1.425(3) . ?
O6 C144 1.414(3) . ?
B2 C100 1.623(5) . ?
B2 C89 1.630(5) . ?
B2 C108 1.644(5) . ?
B2 C81 1.655(5) . ?
C80 C81 1.345(4) . ?
C80 C82 1.488(4) . ?
C82 C87 1.394(4) . ?
C82 C83 1.395(5) . ?
C83 C84 1.384(5) . ?
C83 H83 0.9500 . ?
C84 C85 1.377(5) . ?
C84 H84 0.9500 . ?
C85 C86 1.381(5) . ?
C85 H85 0.9500 . ?
C86 C87 1.383(5) . ?
C86 H86 0.9500 . ?
C87 H87 0.9500 . ?
C88 C89 1.398(4) . ?
C88 C93 1.404(4) . ?
C89 C90 1.396(4) . ?
C90 C91 1.381(4) . ?
C90 H90 0.9500 . ?
C91 C92 1.379(5) . ?
C91 H91 0.9500 . ?
C92 C93 1.381(5) . ?
C92 H92 0.9500 . ?
C93 H93 0.9500 . ?
C94 C95 1.518(5) . ?
C94 C96 1.540(5) . ?
C94 H94 1.0000 . ?
C95 H95A 0.9800 . ?
C95 H95B 0.9800 . ?
C95 H95C 0.9800 . ?
C96 H96A 0.9800 . ?
C96 H96B 0.9800 . ?
C96 H96C 0.9800 . ?
C97 C98 1.509(5) . ?
C97 C99 1.533(5) . ?
C97 H97 1.0000 . ?
C98 H98A 0.9800 . ?
C98 H98B 0.9800 . ?
C98 H98C 0.9800 . ?
C99 H99A 0.9800 . ?
C99 H99B 0.9800 . ?
C99 H99C 0.9800 . ?
C100 C101 1.388(4) . ?
C100 C105 1.403(4) . ?
C101 C102 1.389(4) . ?
C101 H101 0.9500 . ?
C102 C103 1.383(5) . ?
C102 C106 1.497(5) . ?
C103 C104 1.379(5) . ?
C103 H103 0.9500 . ?
C104 C105 1.384(5) . ?
C104 C107 1.489(5) . ?
C105 H105 0.9500 . ?
C106 F17 1.308(5) . ?
C106 F18 1.318(4) . ?
C106 F16 1.321(4) . ?
C107 F13 1.306(5) . ?
C107 F14 1.325(5) . ?
C107 F15 1.342(5) . ?
C108 C113 1.393(4) . ?
C108 C109 1.400(4) . ?
C109 C110 1.378(5) . ?
C109 H109 0.9500 . ?
C110 C111 1.385(5) . ?
C110 C114 1.486(5) . ?
C111 C112 1.367(5) . ?
C111 H111 0.9500 . ?
C112 C113 1.382(5) . ?
C112 C215 1.49(3) . ?
C112 C115 1.492(11) . ?
C113 H113 0.9500 . ?
C114 F21 1.320(5) . ?
C114 F19 1.327(5) . ?
C114 F20 1.332(5) . ?
C115 F24 1.275(10) . ?
C115 F23 1.335(9) . ?
C115 F22 1.358(9) . ?
C215 F24' 1.274(19) . ?
C215 F23' 1.347(18) . ?
C215 F22' 1.361(18) . ?
C116 C117 1.376(4) . ?
C116 C121 1.398(4) . ?
C117 C118 1.389(4) . ?
C117 H117 0.9500 . ?
C118 C119 1.381(5) . ?
C118 H118 0.9500 . ?
C119 C120 1.387(5) . ?
C119 C122 1.530(5) . ?
C120 C121 1.395(4) . ?
C120 H120 0.9500 . ?
C121 C126 1.528(5) . ?
C122 C224 1.491(12) . ?
C122 C125 1.502(7) . ?
C122 C225 1.522(12) . ?
C122 C124 1.534(7) . ?
C122 C123 1.566(6) . ?
C122 C223 1.599(12) . ?
C123 H12A 0.9800 . ?
C123 H12B 0.9800 . ?
C123 H12C 0.9800 . ?
C124 H12D 0.9800 . ?
C124 H12E 0.9800 . ?
C124 H12F 0.9800 . ?
C125 H12G 0.9800 . ?
C125 H12H 0.9800 . ?
C125 H12I 0.9800 . ?
C223 H22A 0.9800 . ?
C223 H22B 0.9800 . ?
C223 H22C 0.9800 . ?
C224 H22D 0.9800 . ?
C224 H22E 0.9800 . ?
C224 H22F 0.9800 . ?
C225 H22G 0.9800 . ?
C225 H22H 0.9800 . ?
C225 H22I 0.9800 . ?
C126 C127 1.536(5) . ?
C126 C129 1.537(5) . ?
C126 C128 1.538(5) . ?
C127 H12J 0.9800 . ?
C127 H12K 0.9800 . ?
C127 H12L 0.9800 . ?
C128 H12M 0.9800 . ?
C128 H12N 0.9800 . ?
C128 H12O 0.9800 . ?
C129 H12P 0.9800 . ?
C129 H12Q 0.9800 . ?
C129 H12R 0.9800 . ?
C130 C131 1.381(4) . ?
C130 C135 1.392(4) . ?
C131 C132 1.391(4) . ?
C131 H131 0.9500 . ?
C132 C133 1.372(5) . ?
C132 H132 0.9500 . ?
C133 C134 1.395(5) . ?
C133 C136 1.526(4) . ?
C134 C135 1.398(4) . ?
C134 H134 0.9500 . ?
C135 C140 1.538(5) . ?
C136 C138 1.532(5) . ?
C136 C139 1.533(5) . ?
C136 C137 1.536(5) . ?
C137 H13A 0.9800 . ?
C137 H13B 0.9800 . ?
C137 H13C 0.9800 . ?
C138 H13D 0.9800 . ?
C138 H13E 0.9800 . ?
C138 H13F 0.9800 . ?
C139 H13G 0.9800 . ?
C139 H13H 0.9800 . ?
C139 H13I 0.9800 . ?
C140 C141 1.526(5) . ?
C140 C143 1.527(5) . ?
C140 C142 1.539(5) . ?
C141 H14A 0.9800 . ?
C141 H14B 0.9800 . ?
C141 H14C 0.9800 . ?
C142 H14D 0.9800 . ?
C142 H14E 0.9800 . ?
C142 H14F 0.9800 . ?
C143 H14G 0.9800 . ?
C143 H14H 0.9800 . ?
C143 H14I 0.9800 . ?
C144 C145 1.384(4) . ?
C144 C149 1.389(4) . ?
C145 C146 1.381(4) . ?
C145 H145 0.9500 . ?
C146 C147 1.387(5) . ?
C146 H146 0.9500 . ?
C147 C148 1.402(4) . ?
C147 C150 1.528(4) . ?
C148 C149 1.393(4) . ?
C148 H148 0.9500 . ?
C149 C154 1.552(4) . ?
C150 C152 1.527(5) . ?
C150 C151 1.528(5) . ?
C150 C153 1.539(5) . ?
C151 H15A 0.9800 . ?
C151 H15B 0.9800 . ?
C151 H15C 0.9800 . ?
C152 H15D 0.9800 . ?
C152 H15E 0.9800 . ?
C152 H15F 0.9800 . ?
C153 H15G 0.9800 . ?
C153 H15H 0.9800 . ?
C153 H15I 0.9800 . ?
C154 C156 1.527(5) . ?
C154 C157 1.532(5) . ?
C154 C155 1.536(5) . ?
C155 H15J 0.9800 . ?
C155 H15K 0.9800 . ?
C155 H15L 0.9800 . ?
C156 H15M 0.9800 . ?
C156 H15N 0.9800 . ?
C156 H15O 0.9800 . ?
C157 H15P 0.9800 . ?
C157 H15Q 0.9800 . ?
C157 H15R 0.9800 . ?

loop_
_geom_torsion_atom_site_label_1
_geom_torsion_atom_site_label_2
_geom_torsion_atom_site_label_3
_geom_torsion_atom_site_label_4
_geom_torsion
_geom_torsion_site_symmetry_1
_geom_torsion_site_symmetry_2
_geom_torsion_site_symmetry_3
_geom_torsion_site_symmetry_4
_geom_torsion_publ_flag
O3 P2 O1 C37 49.0(3) . . . . ?
O2 P2 O1 C37 -51.6(3) . . . . ?
Au1 P2 O1 C37 -178.3(2) . . . . ?
O1 P2 O2 C51 -84.6(2) . . . . ?
O3 P2 O2 C51 167.4(2) . . . . ?
Au1 P2 O2 C51 47.4(2) . . . . ?
O1 P2 O3 C66 86.9(2) . . . . ?
O2 P2 O3 C66 -165.2(2) . . . . ?
Au1 P2 O3 C66 -48.5(3) . . . . ?
C3 C1 C2 B1 167.3(3) . . . . ?
Au1 C1 C2 B1 -6.9(5) . . . . ?
C3 C1 C2 P1 -16.3(5) . . . . ?
Au1 C1 C2 P1 169.50(17) . . . . ?
C29 B1 C2 C1 43.8(5) . . . . ?
C10 B1 C2 C1 161.7(3) . . . . ?
C21 B1 C2 C1 -83.2(4) . . . . ?
C29 B1 C2 P1 -133.1(2) . . . . ?
C10 B1 C2 P1 -15.2(3) . . . . ?
C21 B1 C2 P1 99.9(2) . . . . ?
C9 P1 C2 C1 -163.4(3) . . . . ?
C18 P1 C2 C1 78.8(3) . . . . ?
C15 P1 C2 C1 -51.9(4) . . . . ?
C9 P1 C2 B1 13.6(2) . . . . ?
C18 P1 C2 B1 -104.2(2) . . . . ?
C15 P1 C2 B1 125.1(2) . . . . ?
C2 C1 C3 C4 -64.1(5) . . . . ?
Au1 C1 C3 C4 111.1(3) . . . . ?
C2 C1 C3 C8 122.3(4) . . . . ?
Au1 C1 C3 C8 -62.5(4) . . . . ?
C8 C3 C4 C5 -1.6(5) . . . . ?
C1 C3 C4 C5 -175.4(3) . . . . ?
C3 C4 C5 C6 -1.3(6) . . . . ?
C4 C5 C6 C7 3.1(6) . . . . ?
C5 C6 C7 C8 -2.0(7) . . . . ?
C4 C3 C8 C7 2.7(5) . . . . ?
C1 C3 C8 C7 176.4(3) . . . . ?
C6 C7 C8 C3 -0.9(6) . . . . ?
C2 P1 C9 C14 169.4(3) . . . . ?
C18 P1 C9 C14 -67.1(4) . . . . ?
C15 P1 C9 C14 49.6(4) . . . . ?
C2 P1 C9 C10 -7.5(3) . . . . ?
C18 P1 C9 C10 115.9(3) . . . . ?
C15 P1 C9 C10 -127.3(3) . . . . ?
C14 C9 C10 C11 1.4(5) . . . . ?
P1 C9 C10 C11 178.5(3) . . . . ?
C14 C9 C10 B1 -178.8(3) . . . . ?
P1 C9 C10 B1 -1.7(4) . . . . ?
C29 B1 C10 C11 -48.7(4) . . . . ?
C21 B1 C10 C11 77.3(4) . . . . ?
C2 B1 C10 C11 -169.0(3) . . . . ?
C29 B1 C10 C9 131.6(3) . . . . ?
C21 B1 C10 C9 -102.5(3) . . . . ?
C2 B1 C10 C9 11.2(4) . . . . ?
C9 C10 C11 C12 -0.2(5) . . . . ?
B1 C10 C11 C12 -179.9(3) . . . . ?
C10 C11 C12 C13 -0.5(5) . . . . ?
C11 C12 C13 C14 0.0(6) . . . . ?
C12 C13 C14 C9 1.3(6) . . . . ?
C10 C9 C14 C13 -2.0(6) . . . . ?
P1 C9 C14 C13 -178.6(3) . . . . ?
C9 P1 C15 C17 -159.9(3) . . . . ?
C2 P1 C15 C17 93.4(3) . . . . ?
C18 P1 C15 C17 -41.8(3) . . . . ?
C9 P1 C15 C16 69.5(3) . . . . ?
C2 P1 C15 C16 -37.2(3) . . . . ?
C18 P1 C15 C16 -172.3(3) . . . . ?
C9 P1 C18 C19 -66.4(3) . . . . ?
C2 P1 C18 C19 44.3(3) . . . . ?
C15 P1 C18 C19 178.5(3) . . . . ?
C9 P1 C18 C20 57.8(3) . . . . ?
C2 P1 C18 C20 168.5(3) . . . . ?
C15 P1 C18 C20 -57.3(3) . . . . ?
C29 B1 C21 C22 100.3(4) . . . . ?
C10 B1 C21 C22 -21.9(4) . . . . ?
C2 B1 C21 C22 -134.2(3) . . . . ?
C29 B1 C21 C26 -87.8(4) . . . . ?
C10 B1 C21 C26 150.0(3) . . . . ?
C2 B1 C21 C26 37.6(4) . . . . ?
C26 C21 C22 C23 -2.3(5) . . . . ?
B1 C21 C22 C23 170.0(3) . . . . ?
C21 C22 C23 C24 -1.6(6) . . . . ?
C21 C22 C23 C27 -178.2(4) . . . . ?
C22 C23 C24 C25 3.5(6) . . . . ?
C27 C23 C24 C25 -179.9(4) . . . . ?
C23 C24 C25 C26 -1.3(6) . . . . ?
C23 C24 C25 C28 -178.2(4) . . . . ?
C24 C25 C26 C21 -2.8(6) . . . . ?
C28 C25 C26 C21 174.0(4) . . . . ?
C22 C21 C26 C25 4.5(5) . . . . ?
B1 C21 C26 C25 -167.9(3) . . . . ?
C22 C23 C27 F1' -15.1(12) . . . . ?
C24 C23 C27 F1' 168.2(10) . . . . ?
C22 C23 C27 F3 -174.8(9) . . . . ?
C24 C23 C27 F3 8.5(11) . . . . ?
C22 C23 C27 F3' -143.9(7) . . . . ?
C24 C23 C27 F3' 39.4(9) . . . . ?
C22 C23 C27 F2 47.5(10) . . . . ?
C24 C23 C27 F2 -129.2(9) . . . . ?
C22 C23 C27 F2' 105.7(7) . . . . ?
C24 C23 C27 F2' -70.9(7) . . . . ?
C22 C23 C27 F1 -62.0(8) . . . . ?
C24 C23 C27 F1 121.4(7) . . . . ?
C26 C25 C28 F6 -11.0(6) . . . . ?
C24 C25 C28 F6 165.8(4) . . . . ?
C26 C25 C28 F4 -135.2(4) . . . . ?
C24 C25 C28 F4 41.6(6) . . . . ?
C26 C25 C28 F5 108.3(4) . . . . ?
C24 C25 C28 F5 -74.9(5) . . . . ?
C10 B1 C29 C30 -77.8(4) . . . . ?
C21 B1 C29 C30 160.0(3) . . . . ?
C2 B1 C29 C30 37.6(4) . . . . ?
C10 B1 C29 C34 95.7(4) . . . . ?
C21 B1 C29 C34 -26.5(4) . . . . ?
C2 B1 C29 C34 -148.9(3) . . . . ?
C34 C29 C30 C31 -1.1(5) . . . . ?
B1 C29 C30 C31 173.0(3) . . . . ?
C29 C30 C31 C32 1.0(6) . . . . ?
C29 C30 C31 C35 178.0(4) . . . . ?
C30 C31 C32 C33 -0.3(5) . . . . ?
C35 C31 C32 C33 -177.3(4) . . . . ?
C31 C32 C33 C34 -0.2(5) . . . . ?
C31 C32 C33 C65 178.2(3) . . . . ?
C32 C33 C34 C29 0.0(5) . . . . ?
C65 C33 C34 C29 -178.3(3) . . . . ?
C30 C29 C34 C33 0.6(5) . . . . ?
B1 C29 C34 C33 -173.1(3) . . . . ?
C32 C31 C35 F9' 70.6(12) . . . . ?
C30 C31 C35 F9' -106.5(11) . . . . ?
C32 C31 C35 F8 -136.6(9) . . . . ?
C30 C31 C35 F8 46.3(10) . . . . ?
C32 C31 C35 F8' -162.3(10) . . . . ?
C30 C31 C35 F8' 20.6(12) . . . . ?
C32 C31 C35 F7 -0.6(10) . . . . ?
C30 C31 C35 F7 -177.7(8) . . . . ?
C32 C31 C35 F9 111.0(8) . . . . ?
C30 C31 C35 F9 -66.1(8) . . . . ?
C32 C31 C35 F7' -49.4(9) . . . . ?
C30 C31 C35 F7' 133.5(9) . . . . ?
P2 O1 C37 C38 -5.0(4) . . . . ?
P2 O1 C37 C42 175.2(2) . . . . ?
C42 C37 C38 C39 2.5(5) . . . . ?
O1 C37 C38 C39 -177.4(3) . . . . ?
C37 C38 C39 C40 -1.2(5) . . . . ?
C38 C39 C40 C41 -0.7(5) . . . . ?
C38 C39 C40 C43 -178.8(4) . . . . ?
C39 C40 C41 C42 1.6(6) . . . . ?
C43 C40 C41 C42 179.6(3) . . . . ?
C40 C41 C42 C37 -0.4(5) . . . . ?
C40 C41 C42 C47 -177.8(3) . . . . ?
C38 C37 C42 C41 -1.7(5) . . . . ?
O1 C37 C42 C41 178.2(3) . . . . ?
C38 C37 C42 C47 175.7(3) . . . . ?
O1 C37 C42 C47 -4.5(5) . . . . ?
C39 C40 C43 C44 -4.6(6) . . . . ?
C41 C40 C43 C44 177.4(4) . . . . ?
C39 C40 C43 C45 115.4(4) . . . . ?
C41 C40 C43 C45 -62.5(5) . . . . ?
C39 C40 C43 C46 -127.2(5) . . . . ?
C41 C40 C43 C46 54.9(6) . . . . ?
C41 C42 C47 C49 -121.3(4) . . . . ?
C37 C42 C47 C49 61.5(4) . . . . ?
C41 C42 C47 C50 116.2(4) . . . . ?
C37 C42 C47 C50 -61.0(4) . . . . ?
C41 C42 C47 C48 -2.2(5) . . . . ?
C37 C42 C47 C48 -179.4(3) . . . . ?
P2 O2 C51 C56 36.5(4) . . . . ?
P2 O2 C51 C52 -146.6(2) . . . . ?
C56 C51 C52 C53 2.1(5) . . . . ?
O2 C51 C52 C53 -174.8(3) . . . . ?
C56 C51 C52 C57 -177.3(3) . . . . ?
O2 C51 C52 C57 5.8(4) . . . . ?
C51 C52 C53 C54 -0.9(5) . . . . ?
C57 C52 C53 C54 178.5(3) . . . . ?
C52 C53 C54 C55 -1.2(5) . . . . ?
C52 C53 C54 C61 176.6(3) . . . . ?
C53 C54 C55 C56 2.1(5) . . . . ?
C61 C54 C55 C56 -175.6(3) . . . . ?
C52 C51 C56 C55 -1.2(5) . . . . ?
O2 C51 C56 C55 175.7(3) . . . . ?
C54 C55 C56 C51 -1.0(5) . . . . ?
C53 C52 C57 C60 0.1(4) . . . . ?
C51 C52 C57 C60 179.4(3) . . . . ?
C53 C52 C57 C59 119.6(3) . . . . ?
C51 C52 C57 C59 -61.1(4) . . . . ?
C53 C52 C57 C58 -118.1(3) . . . . ?
C51 C52 C57 C58 61.2(4) . . . . ?
C55 C54 C61 C62 -13.8(5) . . . . ?
C53 C54 C61 C62 168.5(4) . . . . ?
C55 C54 C61 C63 107.7(4) . . . . ?
C53 C54 C61 C63 -69.9(5) . . . . ?
C55 C54 C61 C64 -133.0(4) . . . . ?
C53 C54 C61 C64 49.3(5) . . . . ?
C34 C33 C65 F12 -11.2(5) . . . . ?
C32 C33 C65 F12 170.5(3) . . . . ?
C34 C33 C65 F11 -132.3(4) . . . . ?
C32 C33 C65 F11 49.4(4) . . . . ?
C34 C33 C65 F10 109.8(4) . . . . ?
C32 C33 C65 F10 -68.6(5) . . . . ?
P2 O3 C66 C71 -16.3(4) . . . . ?
P2 O3 C66 C67 165.9(2) . . . . ?
C71 C66 C67 C68 1.6(5) . . . . ?
O3 C66 C67 C68 179.4(3) . . . . ?
C71 C66 C67 C72 -176.4(3) . . . . ?
O3 C66 C67 C72 1.4(5) . . . . ?
C66 C67 C68 C69 0.0(5) . . . . ?
C72 C67 C68 C69 178.0(3) . . . . ?
C67 C68 C69 C70 -0.4(5) . . . . ?
C67 C68 C69 C76 179.7(3) . . . . ?
C68 C69 C70 C71 -0.6(5) . . . . ?
C76 C69 C70 C71 179.2(3) . . . . ?
C67 C66 C71 C70 -2.6(5) . . . . ?
O3 C66 C71 C70 179.6(3) . . . . ?
C69 C70 C71 C66 2.1(6) . . . . ?
C68 C67 C72 C74 124.5(4) . . . . ?
C66 C67 C72 C74 -57.6(5) . . . . ?
C68 C67 C72 C73 -113.3(4) . . . . ?
C66 C67 C72 C73 64.6(4) . . . . ?
C68 C67 C72 C75 5.6(5) . . . . ?
C66 C67 C72 C75 -176.5(3) . . . . ?
C70 C69 C76 C79 -56.9(5) . . . . ?
C68 C69 C76 C79 122.9(5) . . . . ?
C70 C69 C76 C77 66.9(5) . . . . ?
C68 C69 C76 C77 -113.3(5) . . . . ?
C70 C69 C76 C78 -175.7(4) . . . . ?
C68 C69 C76 C78 4.1(5) . . . . ?
O5 P4 O4 C116 83.4(2) . . . . ?
O6 P4 O4 C116 -168.9(2) . . . . ?
Au2 P4 O4 C116 -48.5(2) . . . . ?
O6 P4 O5 C130 -50.9(3) . . . . ?
O4 P4 O5 C130 50.0(3) . . . . ?
Au2 P4 O5 C130 175.7(2) . . . . ?
O5 P4 O6 C144 -88.3(2) . . . . ?
O4 P4 O6 C144 163.6(2) . . . . ?
Au2 P4 O6 C144 47.7(2) . . . . ?
C82 C80 C81 B2 -174.8(3) . . . . ?
Au2 C80 C81 B2 2.3(5) . . . . ?
C82 C80 C81 P3 10.8(5) . . . . ?
Au2 C80 C81 P3 -172.07(16) . . . . ?
C100 B2 C81 C80 -42.0(4) . . . . ?
C89 B2 C81 C80 -159.2(3) . . . . ?
C108 B2 C81 C80 84.9(4) . . . . ?
C100 B2 C81 P3 133.2(2) . . . . ?
C89 B2 C81 P3 15.9(3) . . . . ?
C108 B2 C81 P3 -100.0(2) . . . . ?
C88 P3 C81 C80 162.0(3) . . . . ?
C94 P3 C81 C80 -80.2(3) . . . . ?
C97 P3 C81 C80 50.5(3) . . . . ?
C88 P3 C81 B2 -13.3(2) . . . . ?
C94 P3 C81 B2 104.5(2) . . . . ?
C97 P3 C81 B2 -124.8(2) . . . . ?
C81 C80 C82 C87 -121.3(4) . . . . ?
Au2 C80 C82 C87 61.1(3) . . . . ?
C81 C80 C82 C83 64.2(5) . . . . ?
Au2 C80 C82 C83 -113.3(3) . . . . ?
C87 C82 C83 C84 1.8(5) . . . . ?
C80 C82 C83 C84 176.4(3) . . . . ?
C82 C83 C84 C85 0.5(6) . . . . ?
C83 C84 C85 C86 -1.3(6) . . . . ?
C84 C85 C86 C87 -0.3(6) . . . . ?
C85 C86 C87 C82 2.7(6) . . . . ?
C83 C82 C87 C86 -3.4(5) . . . . ?
C80 C82 C87 C86 -178.0(3) . . . . ?
C81 P3 C88 C89 5.9(3) . . . . ?
C94 P3 C88 C89 -116.3(3) . . . . ?
C97 P3 C88 C89 127.5(2) . . . . ?
C81 P3 C88 C93 -169.8(3) . . . . ?
C94 P3 C88 C93 67.9(3) . . . . ?
C97 P3 C88 C93 -48.3(3) . . . . ?
C93 C88 C89 C90 0.5(5) . . . . ?
P3 C88 C89 C90 -175.4(2) . . . . ?
C93 C88 C89 B2 180.0(3) . . . . ?
P3 C88 C89 B2 4.0(4) . . . . ?
C100 B2 C89 C90 46.1(4) . . . . ?
C108 B2 C89 C90 -78.4(4) . . . . ?
C81 B2 C89 C90 166.3(3) . . . . ?
C100 B2 C89 C88 -133.3(3) . . . . ?
C108 B2 C89 C88 102.2(3) . . . . ?
C81 B2 C89 C88 -13.1(4) . . . . ?
C88 C89 C90 C91 -1.6(5) . . . . ?
B2 C89 C90 C91 179.0(3) . . . . ?
C89 C90 C91 C92 2.0(5) . . . . ?
C90 C91 C92 C93 -1.2(5) . . . . ?
C91 C92 C93 C88 0.2(5) . . . . ?
C89 C88 C93 C92 0.2(5) . . . . ?
P3 C88 C93 C92 175.5(3) . . . . ?
C88 P3 C94 C95 66.0(3) . . . . ?
C81 P3 C94 C95 -44.1(3) . . . . ?
C97 P3 C94 C95 -179.4(3) . . . . ?
C88 P3 C94 C96 -58.4(3) . . . . ?
C81 P3 C94 C96 -168.6(3) . . . . ?
C97 P3 C94 C96 56.2(3) . . . . ?
C88 P3 C97 C98 161.8(3) . . . . ?
C81 P3 C97 C98 -91.2(3) . . . . ?
C94 P3 C97 C98 43.5(3) . . . . ?
C88 P3 C97 C99 -67.6(3) . . . . ?
C81 P3 C97 C99 39.3(3) . . . . ?
C94 P3 C97 C99 174.0(2) . . . . ?
C89 B2 C100 C101 -94.4(4) . . . . ?
C108 B2 C100 C101 27.1(4) . . . . ?
C81 B2 C100 C101 150.8(3) . . . . ?
C89 B2 C100 C105 79.9(3) . . . . ?
C108 B2 C100 C105 -158.6(3) . . . . ?
C81 B2 C100 C105 -34.9(4) . . . . ?
C105 C100 C101 C102 -0.6(4) . . . . ?
B2 C100 C101 C102 173.9(3) . . . . ?
C100 C101 C102 C103 0.1(5) . . . . ?
C100 C101 C102 C106 177.9(3) . . . . ?
C101 C102 C103 C104 0.7(5) . . . . ?
C106 C102 C103 C104 -177.2(3) . . . . ?
C102 C103 C104 C105 -0.9(5) . . . . ?
C102 C103 C104 C107 177.0(3) . . . . ?
C103 C104 C105 C100 0.4(5) . . . . ?
C107 C104 C105 C100 -177.5(3) . . . . ?
C101 C100 C105 C104 0.3(5) . . . . ?
B2 C100 C105 C104 -174.5(3) . . . . ?
C103 C102 C106 F17 -44.1(5) . . . . ?
C101 C102 C106 F17 138.0(4) . . . . ?
C103 C102 C106 F18 77.2(4) . . . . ?
C101 C102 C106 F18 -100.8(4) . . . . ?
C103 C102 C106 F16 -164.6(3) . . . . ?
C101 C102 C106 F16 17.5(5) . . . . ?
C103 C104 C107 F13 127.8(4) . . . . ?
C105 C104 C107 F13 -54.2(5) . . . . ?
C103 C104 C107 F14 4.0(6) . . . . ?
C105 C104 C107 F14 -178.1(3) . . . . ?
C103 C104 C107 F15 -114.4(4) . . . . ?
C105 C104 C107 F15 63.6(5) . . . . ?
C100 B2 C108 C113 -99.5(4) . . . . ?
C89 B2 C108 C113 21.5(4) . . . . ?
C81 B2 C108 C113 134.3(3) . . . . ?
C100 B2 C108 C109 87.5(4) . . . . ?
C89 B2 C108 C109 -151.4(3) . . . . ?
C81 B2 C108 C109 -38.6(4) . . . . ?
C113 C108 C109 C110 -3.0(5) . . . . ?
B2 C108 C109 C110 170.5(3) . . . . ?
C108 C109 C110 C111 2.4(5) . . . . ?
C108 C109 C110 C114 -172.0(3) . . . . ?
C109 C110 C111 C112 0.0(6) . . . . ?
C114 C110 C111 C112 174.4(4) . . . . ?
C110 C111 C112 C113 -1.4(6) . . . . ?
C110 C111 C112 C215 -172.6(9) . . . . ?
C110 C111 C112 C115 177.9(5) . . . . ?
C111 C112 C113 C108 0.7(6) . . . . ?
C215 C112 C113 C108 171.8(9) . . . . ?
C115 C112 C113 C108 -178.6(5) . . . . ?
C109 C108 C113 C112 1.5(5) . . . . ?
B2 C108 C113 C112 -171.9(3) . . . . ?
C109 C110 C114 F21 98.0(4) . . . . ?
C111 C110 C114 F21 -76.4(5) . . . . ?
C109 C110 C114 F19 -20.8(6) . . . . ?
C111 C110 C114 F19 164.8(4) . . . . ?
C109 C110 C114 F20 -142.5(4) . . . . ?
C111 C110 C114 F20 43.1(6) . . . . ?
C111 C112 C115 F24 -120.1(7) . . . . ?
C113 C112 C115 F24 59.3(9) . . . . ?
C111 C112 C115 F23 115.0(8) . . . . ?
C113 C112 C115 F23 -65.7(10) . . . . ?
C111 C112 C115 F22 1.3(10) . . . . ?
C113 C112 C115 F22 -179.3(6) . . . . ?
C111 C112 C215 F24' -56(2) . . . . ?
C113 C112 C215 F24' 133.0(15) . . . . ?
C111 C112 C215 F23' 173.9(13) . . . . ?
C113 C112 C215 F23' 3(2) . . . . ?
C111 C112 C215 F22' 60.2(18) . . . . ?
C113 C112 C215 F22' -111.0(15) . . . . ?
P4 O4 C116 C117 -40.4(4) . . . . ?
P4 O4 C116 C121 143.3(2) . . . . ?
C121 C116 C117 C118 1.8(5) . . . . ?
O4 C116 C117 C118 -174.4(3) . . . . ?
C116 C117 C118 C119 1.3(5) . . . . ?
C117 C118 C119 C120 -3.2(5) . . . . ?
C117 C118 C119 C122 174.9(3) . . . . ?
C118 C119 C120 C121 2.4(5) . . . . ?
C122 C119 C120 C121 -175.7(3) . . . . ?
C119 C120 C121 C116 0.5(5) . . . . ?
C119 C120 C121 C126 -179.0(3) . . . . ?
C117 C116 C121 C120 -2.6(4) . . . . ?
O4 C116 C121 C120 173.6(3) . . . . ?
C117 C116 C121 C126 176.9(3) . . . . ?
O4 C116 C121 C126 -6.8(4) . . . . ?
C118 C119 C122 C224 172.1(9) . . . . ?
C120 C119 C122 C224 -9.9(10) . . . . ?
C118 C119 C122 C125 4.1(6) . . . . ?
C120 C119 C122 C125 -177.9(5) . . . . ?
C118 C119 C122 C225 46.8(9) . . . . ?
C120 C119 C122 C225 -135.2(9) . . . . ?
C118 C119 C122 C124 -121.0(5) . . . . ?
C120 C119 C122 C124 57.0(5) . . . . ?
C118 C119 C122 C123 123.8(5) . . . . ?
C120 C119 C122 C123 -58.2(5) . . . . ?
C118 C119 C122 C223 -65.2(8) . . . . ?
C120 C119 C122 C223 112.8(8) . . . . ?
C120 C121 C126 C127 -116.3(3) . . . . ?
C116 C121 C126 C127 64.1(4) . . . . ?
C120 C121 C126 C129 2.8(5) . . . . ?
C116 C121 C126 C129 -176.7(3) . . . . ?
C120 C121 C126 C128 121.5(3) . . . . ?
C116 C121 C126 C128 -58.1(4) . . . . ?
P4 O5 C130 C131 1.7(4) . . . . ?
P4 O5 C130 C135 -178.3(2) . . . . ?
C135 C130 C131 C132 -2.1(5) . . . . ?
O5 C130 C131 C132 177.9(3) . . . . ?
C130 C131 C132 C133 0.6(5) . . . . ?
C131 C132 C133 C134 0.8(5) . . . . ?
C131 C132 C133 C136 -179.4(3) . . . . ?
C132 C133 C134 C135 -0.9(5) . . . . ?
C136 C133 C134 C135 179.3(3) . . . . ?
C131 C130 C135 C134 2.0(5) . . . . ?
O5 C130 C135 C134 -178.1(3) . . . . ?
C131 C130 C135 C140 -178.0(3) . . . . ?
O5 C130 C135 C140 2.0(5) . . . . ?
C133 C134 C135 C130 -0.4(5) . . . . ?
C133 C134 C135 C140 179.5(3) . . . . ?
C132 C133 C136 C138 -119.1(4) . . . . ?
C134 C133 C136 C138 60.6(4) . . . . ?
C132 C133 C136 C139 121.8(4) . . . . ?
C134 C133 C136 C139 -58.4(5) . . . . ?
C132 C133 C136 C137 2.0(5) . . . . ?
C134 C133 C136 C137 -178.2(3) . . . . ?
C130 C135 C140 C141 178.8(4) . . . . ?
C134 C135 C140 C141 -1.2(5) . . . . ?
C130 C135 C140 C143 58.3(5) . . . . ?
C134 C135 C140 C143 -121.6(4) . . . . ?
C130 C135 C140 C142 -62.9(4) . . . . ?
C134 C135 C140 C142 117.1(4) . . . . ?
P4 O6 C144 C145 11.8(4) . . . . ?
P4 O6 C144 C149 -170.1(2) . . . . ?
C149 C144 C145 C146 1.7(5) . . . . ?
O6 C144 C145 C146 179.6(3) . . . . ?
C144 C145 C146 C147 0.0(5) . . . . ?
C145 C146 C147 C148 -1.7(5) . . . . ?
C145 C146 C147 C150 -176.7(3) . . . . ?
C146 C147 C148 C149 2.0(5) . . . . ?
C150 C147 C148 C149 177.1(3) . . . . ?
C145 C144 C149 C148 -1.4(5) . . . . ?
O6 C144 C149 C148 -179.4(3) . . . . ?
C145 C144 C149 C154 177.3(3) . . . . ?
O6 C144 C149 C154 -0.7(5) . . . . ?
C147 C148 C149 C144 -0.5(5) . . . . ?
C147 C148 C149 C154 -179.3(3) . . . . ?
C146 C147 C150 C152 -135.5(3) . . . . ?
C148 C147 C150 C152 49.7(4) . . . . ?
C146 C147 C150 C151 105.1(4) . . . . ?
C148 C147 C150 C151 -69.7(4) . . . . ?
C146 C147 C150 C153 -14.8(5) . . . . ?
C148 C147 C150 C153 170.4(3) . . . . ?
C144 C149 C154 C156 -64.5(4) . . . . ?
C148 C149 C154 C156 114.1(4) . . . . ?
C144 C149 C154 C157 177.1(3) . . . . ?
C148 C149 C154 C157 -4.2(5) . . . . ?
C144 C149 C154 C155 57.6(4) . . . . ?
C148 C149 C154 C155 -123.7(3) . . . . ?
